data_7047615
loop_
_publ_author_name
'Sava, Daniel Florin'
'Zheng, Nan'
'Vit\'orica-Yrez\'abal, I\~nigo J'
'Timco, Grigore A.'
'Winpenny, Richard E. P.'

_publ_section_title
;
 Binding of halogens by a Cr<sub>8</sub> metallacrown.
;
_journal_issue 39
_journal_name_full 'Dalton transactions (Cambridge, England : 2003)'
_journal_page_first 13771
_journal_page_last 13775
_journal_paper_doi 10.1039/c8dt03172j
_journal_volume 47
_journal_year 2018
_chemical_formula_moiety 'C80 H144 Cr8 F8 O32, 0.31(I2)'
_chemical_formula_sum 'C80 H144 Cr8 F8 I0.62 O32'
_chemical_formula_weight 2265.10
_space_group_crystal_system monoclinic
_space_group_IT_number 15
_space_group_name_Hall '-I 2ya'
_space_group_name_H-M_alt 'I 1 2/a 1'
_symmetry_space_group_name_Hall '-I 2ya'
_symmetry_space_group_name_H-M 'I 1 2/a 1'
_atom_sites_solution_hydrogens geom
_atom_sites_solution_primary dual
_audit_creation_date 2018-05-15
_audit_creation_method
;
Olex2 1.2
(compiled 2018.04.26 svn.r3504 for OlexSys, GUI svn.r5492)
;
_audit_update_record
;
2018-08-02 deposited with the CCDC.
2018-09-10 downloaded from the CCDC.
;
_cell_angle_alpha 90
_cell_angle_beta 111.303(5)
_cell_angle_gamma 90
_cell_formula_units_Z 8
_cell_length_a 34.7173(10)
_cell_length_b 16.5607(5)
_cell_length_c 44.517(2)
_cell_measurement_reflns_used 16499
_cell_measurement_temperature 200.03(10)
_cell_measurement_theta_max 27.6610
_cell_measurement_theta_min 1.5860
_cell_volume 23845.9(17)
_computing_cell_refinement 'CrysAlisPro 1.171.39.30c (Rigaku OD, 2017)'
_computing_data_collection 'CrysAlisPro 1.171.39.30c (Rigaku OD, 2017)'
_computing_data_reduction 'CrysAlisPro 1.171.39.30c (Rigaku OD, 2017)'
_computing_molecular_graphics 'Olex2 (Dolomanov et al., 2009)'
_computing_publication_material 'Olex2 (Dolomanov et al., 2009)'
_computing_structure_refinement 'ShelXL (Sheldrick, 2015)'
_computing_structure_solution 'ShelXT (Sheldrick, 2015)'
_diffrn_ambient_environment N~2~
_diffrn_ambient_temperature 200.03(10)
_diffrn_detector 'CCD plate'
_diffrn_measured_fraction_theta_full 0.999
_diffrn_measured_fraction_theta_max 0.997
_diffrn_measurement_details
;
List of Runs (angles in degrees, time in seconds):

  # Type    Start    End  Width  t~exp~   \w     \q     \k     \f   Frames
#--------------------------------------------------------------------------
  1  \w    -69.00 -36.00   1.00    6.00    --   19.70  43.00-103.00   33
  2  \w    -66.00  78.00   1.00    6.00    --   19.70  60.00   0.00  144
  3  \w     82.00 108.00   1.00    6.00    --   19.70  60.00   0.00   26
  4  \w     -3.00  23.00   1.00    6.00    --   19.70  60.00 -90.00   26
  5  \w     76.00 102.00   1.00    6.00    --   19.70  60.00 -90.00   26
  6  \w     -7.00  88.00   1.00    6.00    --   19.70  43.00-103.00   95
;
_diffrn_measurement_device 'four-circle diffractometer'
_diffrn_measurement_device_type 'XtaLAB AFC11 (RINC): quarter-chi single'
_diffrn_measurement_method '\w scans'
_diffrn_orient_matrix_type 'CrysAlisPro convention (1999,Acta A55,543-557)'
_diffrn_orient_matrix_UB_11 0.0095264000
_diffrn_orient_matrix_UB_12 -0.0283869000
_diffrn_orient_matrix_UB_13 -0.0070135000
_diffrn_orient_matrix_UB_21 0.0192596000
_diffrn_orient_matrix_UB_22 0.0068918000
_diffrn_orient_matrix_UB_23 0.0126371000
_diffrn_orient_matrix_UB_31 -0.0044164000
_diffrn_orient_matrix_UB_32 -0.0313149000
_diffrn_orient_matrix_UB_33 0.0091351000
_diffrn_radiation_monochromator graphite
_diffrn_radiation_probe x-ray
_diffrn_radiation_type MoK\a
_diffrn_radiation_wavelength 0.71073
_diffrn_reflns_av_R_equivalents 0.0645
_diffrn_reflns_av_unetI/netI 0.0859
_diffrn_reflns_Laue_measured_fraction_full 0.999
_diffrn_reflns_Laue_measured_fraction_max 0.997
_diffrn_reflns_limit_h_max 42
_diffrn_reflns_limit_h_min -43
_diffrn_reflns_limit_k_max 20
_diffrn_reflns_limit_k_min -15
_diffrn_reflns_limit_l_max 55
_diffrn_reflns_limit_l_min -53
_diffrn_reflns_number 67798
_diffrn_reflns_point_group_measured_fraction_full 0.999
_diffrn_reflns_point_group_measured_fraction_max 0.997
_diffrn_reflns_theta_full 25.242
_diffrn_reflns_theta_max 26.372
_diffrn_reflns_theta_min 1.557
_diffrn_source 'fine-focus sealed X-ray tube'
_diffrn_source_type 'Enhance (Mo) X-ray Source'
_exptl_absorpt_coefficient_mu 0.937
_exptl_absorpt_correction_T_max 1.00000
_exptl_absorpt_correction_T_min 0.46025
_exptl_absorpt_correction_type multi-scan
_exptl_absorpt_process_details
;
CrysAlisPro 1.171.39.30c (Rigaku Oxford Diffraction, 2017)
Empirical absorption correction using spherical harmonics,
 implemented in SCALE3 ABSPACK scaling algorithm.
;
_exptl_crystal_colour 'clear dark green'
_exptl_crystal_colour_lustre clear
_exptl_crystal_colour_modifier dark
_exptl_crystal_colour_primary green
_exptl_crystal_density_diffrn 1.262
_exptl_crystal_description block
_exptl_crystal_F_000 9416
_exptl_crystal_size_max 0.4
_exptl_crystal_size_mid 0.1
_exptl_crystal_size_min 0.1
_refine_diff_density_max 0.898
_refine_diff_density_min -0.721
_refine_diff_density_rms 0.087
_refine_ls_extinction_method none
_refine_ls_goodness_of_fit_ref 1.017
_refine_ls_hydrogen_treatment constr
_refine_ls_matrix_type full
_refine_ls_number_parameters 1555
_refine_ls_number_reflns 24321
_refine_ls_number_restraints 1431
_refine_ls_restrained_S_all 1.020
_refine_ls_R_factor_all 0.1209
_refine_ls_R_factor_gt 0.0706
_refine_ls_shift/su_max 0.003
_refine_ls_shift/su_mean 0.000
_refine_ls_structure_factor_coef Fsqd
_refine_ls_weighting_details 'w=1/[\s^2^(Fo^2^)+(0.0669P)^2^+120.4134P] where P=(Fo^2^+2Fc^2^)/3'
_refine_ls_weighting_scheme calc
_refine_ls_wR_factor_gt 0.1594
_refine_ls_wR_factor_ref 0.1819
_reflns_Friedel_coverage 0.000
_reflns_number_gt 15765
_reflns_number_total 24321
_reflns_threshold_expression 'I > 2\s(I)'
_cod_data_source_file c8dt03172j2.cif
_cod_data_source_block lrepw157_1_200_00
_cod_depositor_comments 'Adding full bibliography for 7047602--7047620.cif.'
_cod_original_cell_volume 23845.8(18)
_cod_database_code 7047615
_shelx_shelxl_version_number 2018/3
_chemical_oxdiff_formula Cr8F8O32C80H144I
_shelx_space_group_comment
;
The symmetry employed for this shelxl refinement is uniquely defined
by the following loop, which should always be used as a source of
symmetry information in preference to the above space-group names.
They are only intended as comments.
;
_shelx_estimated_absorpt_t_max 0.912
_shelx_estimated_absorpt_t_min 0.706
_reflns_odcompleteness_completeness 83.92
_reflns_odcompleteness_iscentric 1
_reflns_odcompleteness_theta 29.16
_olex2_refinement_description
;
1. Fixed Uiso
 At 1.5 times of:
  All C(H,H,H) groups
2. Restrained distances
 I4-I3 \\sim I2-I1 \\sim I6-I5
 with sigma of 0.02
 C13-C12 \\sim C13-C11 \\sim C12-C11
 with sigma of 0.004
 C10-C9 \\sim C10-C13 \\sim C10-C12 \\sim C10-C11
 with sigma of 0.002
 C106-C102 \\sim C106-C104 \\sim C102-C104 \\sim C105-C107 \\sim C105-C103
\\sim C107-C103
 with sigma of 0.004
 C101-C100 \\sim C101-C106 \\sim C101-C102 \\sim C101-C104 \\sim C101-C105
\\sim C101-C107 \\sim C101-
 C103
 with sigma of 0.002
 C45-C43 \\sim C45-C41 \\sim C43-C41 \\sim C46-C42 \\sim C46-C44 \\sim C42-C44
 with sigma of 0.004
 C40-C39 \\sim C40-C45 \\sim C40-C43 \\sim C40-C41 \\sim C40-C46 \\sim C40-C42
\\sim C40-C44
 with sigma of 0.002
 C67-C65 \\sim C67-C69 \\sim C65-C69 \\sim C70-C66 \\sim C70-C68 \\sim C66-C68
 with sigma of 0.004
 C64-C63 \\sim C64-C67 \\sim C64-C65 \\sim C64-C69 \\sim C64-C70 \\sim C64-C66
\\sim C64-C68
 with sigma of 0.002
 C91-C89 \\sim C91-C93 \\sim C89-C93 \\sim C92-C94 \\sim C92-C90 \\sim C94-C90
 with sigma of 0.004
 C88-C87 \\sim C88-C91 \\sim C88-C89 \\sim C88-C93 \\sim C88-C92 \\sim C88-C94
\\sim C88-C90
 with sigma of 0.002
 C27-C25 \\sim C27-C29 \\sim C25-C29 \\sim C26-C30 \\sim C26-C28 \\sim C30-C28
 with sigma of 0.004
 C24-C23 \\sim C24-C27 \\sim C24-C25 \\sim C24-C29 \\sim C24-C26 \\sim C24-C30
\\sim C24-C28
 with sigma of 0.002
 C61-C57 \\sim C61-C59 \\sim C57-C59 \\sim C62-C58 \\sim C62-C60 \\sim C58-C60
 with sigma of 0.004
 C56-C55 \\sim C56-C61 \\sim C56-C57 \\sim C56-C59 \\sim C56-C62 \\sim C56-C58
\\sim C56-C60
 with sigma of 0.002
 C33-C35 \\sim C33-C37 \\sim C35-C37 \\sim C38-C36 \\sim C38-C34 \\sim C36-C34
 with sigma of 0.004
 C32-C31 \\sim C32-C33 \\sim C32-C35 \\sim C32-C37 \\sim C32-C38 \\sim C32-C36
\\sim C32-C34
 with sigma of 0.002
 C85-C83 \\sim C85-C81 \\sim C83-C81 \\sim C82-C84 \\sim C82-C86 \\sim C84-C86
 with sigma of 0.004
 C80-C79 \\sim C80-C85 \\sim C80-C83 \\sim C80-C81 \\sim C80-C82 \\sim C80-C84
\\sim C80-C86
 with sigma of 0.002
 C51-C49 \\sim C51-C53 \\sim C49-C53 \\sim C54-C50 \\sim C54-C52 \\sim C50-C52
 with sigma of 0.004
 C48-C47 \\sim C48-C51 \\sim C48-C49 \\sim C48-C53 \\sim C48-C54 \\sim C48-C50
\\sim C48-C52
 with sigma of 0.002
 C17-C15 \\sim C17-C16 \\sim C15-C16
 with sigma of 0.004
 C14-C9 \\sim C14-C17 \\sim C14-C15 \\sim C14-C16
 with sigma of 0.002
 C78-C74 \\sim C78-C76 \\sim C74-C76 \\sim C75-C77 \\sim C75-C73 \\sim C77-C73
 with sigma of 0.006
 C72-C71 \\sim C72-C78 \\sim C72-C74 \\sim C72-C76 \\sim C72-C75 \\sim C72-C77
\\sim C72-C73
 with sigma of 0.003
 C7-C3 \\sim C7-C5 \\sim C3-C5 \\sim C8-C4 \\sim C8-C6 \\sim C4-C6
 with sigma of 0.004
 C2-C1 \\sim C2-C7 \\sim C2-C3 \\sim C2-C5 \\sim C2-C8 \\sim C2-C4 \\sim C2-C6
 with sigma of 0.002
3. Uiso/Uaniso restraints and constraints
I1 \\sim I2 \\sim I3 \\sim I4 \\sim I5 \\sim I6: within 2A with sigma of 0.004
and sigma for terminal atoms of 0.008
C96 \\sim C97 \\sim C98 \\sim C99: within 2A with sigma of 0.002 and sigma for
terminal atoms of 0.004
C32 \\sim C33 \\sim C35 \\sim C37 \\sim C34 \\sim C36 \\sim C38: within 2A with
sigma of 0.002 and sigma for terminal atoms of 0.004
C17 \\sim C14 \\sim C10 \\sim C11 \\sim C16 \\sim C12 \\sim C13 \\sim C15:
within 2A with sigma of 0.002 and sigma for terminal atoms of 0.004
C86 \\sim C81 \\sim C82 \\sim C83 \\sim C84 \\sim C85 \\sim C80: within 2A with
sigma of 0.002 and sigma for terminal atoms of 0.004
C69 \\sim C70 \\sim C65 \\sim C66 \\sim C67 \\sim C68 \\sim C64: within 2A with
sigma of 0.002 and sigma for terminal atoms of 0.004
C61 \\sim C62 \\sim C59 \\sim C60 \\sim C56 \\sim C57 \\sim C58: within 2A with
sigma of 0.002 and sigma for terminal atoms of 0.004
C76 \\sim C77 \\sim C78 \\sim C73 \\sim C74 \\sim C75 \\sim C72: within 2A with
sigma of 0.002 and sigma for terminal atoms of 0.004
C5 \\sim C6 \\sim C7 \\sim C2 \\sim C8 \\sim C3 \\sim C4: within 2A with sigma
of 0.002 and sigma for terminal atoms of 0.004
4. Rigid body (RIGU) restrains
 C101, C102, C104, C106, C103, C105, C107
 with sigma for 1-2 distances of 0.002 and sigma for 1-3 distances of 0.002
 C40, C41, C43, C45, C42, C44, C46
 with sigma for 1-2 distances of 0.002 and sigma for 1-3 distances of 0.002
 C64, C65, C67, C69, C66, C68, C70
 with sigma for 1-2 distances of 0.002 and sigma for 1-3 distances of 0.002
 C88, C89, C91, C93, C90, C92, C94
 with sigma for 1-2 distances of 0.002 and sigma for 1-3 distances of 0.002
 C24, C25, C27, C29, C26, C28, C30
 with sigma for 1-2 distances of 0.002 and sigma for 1-3 distances of 0.002
 C56, C57, C59, C61, C58, C60, C62
 with sigma for 1-2 distances of 0.002 and sigma for 1-3 distances of 0.002
 C96
 with sigma for 1-2 distances of 0.002 and sigma for 1-3 distances of 0.002
 C32, C33, C35, C37, C34, C36, C38
 with sigma for 1-2 distances of 0.001 and sigma for 1-3 distances of 0.001
 C80, C81, C83, C85, C82, C84, C86
 with sigma for 1-2 distances of 0.001 and sigma for 1-3 distances of 0.001
 C48, C49, C51, C53, C50, C52, C54
 with sigma for 1-2 distances of 0.001 and sigma for 1-3 distances of 0.001
 C9, C10, C11, C12, C13, C14, C15, C16, C17
 with sigma for 1-2 distances of 0.001 and sigma for 1-3 distances of 0.001
 C72, C74, C76, C78, C73, C75, C77
 with sigma for 1-2 distances of 0.001 and sigma for 1-3 distances of 0.001
 C2, C3, C5, C7, C4, C6, C8
 with sigma for 1-2 distances of 0.002 and sigma for 1-3 distances of 0.002
5. Others
 Sof(I1)=Sof(I2)=FVAR(1)
 Sof(I3)=Sof(I4)=FVAR(2)
 Sof(I5)=Sof(I6)=FVAR(3)
 Sof(C14)=Sof(C15)=Sof(H15A)=Sof(H15B)=Sof(H15C)=Sof(C16)=Sof(H16A)=Sof(H16B)=
 Sof(H16C)=Sof(C17)=Sof(H17A)=Sof(H17B)=Sof(H17C)=1-FVAR(4)
 Sof(C10)=Sof(C11)=Sof(H11S)=Sof(H11T)=Sof(H11U)=Sof(C12)=Sof(H12A)=Sof(H12B)=
 Sof(H12C)=Sof(C13)=Sof(H13A)=Sof(H13B)=Sof(H13C)=FVAR(4)
 Sof(C73)=Sof(H73A)=Sof(H73B)=Sof(H73C)=Sof(C75)=Sof(H75A)=Sof(H75B)=Sof(H75C)=
 Sof(C77)=Sof(H77A)=Sof(H77B)=Sof(H77C)=1-FVAR(5)
 Sof(C74)=Sof(H74A)=Sof(H74B)=Sof(H74C)=Sof(C76)=Sof(H76A)=Sof(H76B)=Sof(H76C)=
 Sof(C78)=Sof(H78A)=Sof(H78B)=Sof(H78C)=FVAR(5)
 Sof(C103)=Sof(H10J)=Sof(H10K)=Sof(H10L)=Sof(C105)=Sof(H10M)=Sof(H10N)=
 Sof(H10O)=Sof(C107)=Sof(H10P)=Sof(H10Q)=Sof(H10R)=1-FVAR(6)
 Sof(C102)=Sof(H10A)=Sof(H10B)=Sof(H10C)=Sof(C104)=Sof(H10D)=Sof(H10E)=
 Sof(H10F)=Sof(C106)=Sof(H10G)=Sof(H10H)=Sof(H10I)=FVAR(6)
 Sof(C42)=Sof(H42A)=Sof(H42B)=Sof(H42C)=Sof(C44)=Sof(H44A)=Sof(H44B)=Sof(H44C)=
 Sof(C46)=Sof(H46A)=Sof(H46B)=Sof(H46C)=1-FVAR(7)
 Sof(C41)=Sof(H41A)=Sof(H41B)=Sof(H41C)=Sof(C43)=Sof(H43A)=Sof(H43B)=Sof(H43C)=
 Sof(C45)=Sof(H45A)=Sof(H45B)=Sof(H45C)=FVAR(7)
 Sof(C50)=Sof(H50A)=Sof(H50B)=Sof(H50C)=Sof(C52)=Sof(H52A)=Sof(H52B)=Sof(H52C)=
 Sof(C54)=Sof(H54A)=Sof(H54B)=Sof(H54C)=1-FVAR(8)
 Sof(C49)=Sof(H49A)=Sof(H49B)=Sof(H49C)=Sof(C51)=Sof(H51A)=Sof(H51B)=Sof(H51C)=
 Sof(C53)=Sof(H53A)=Sof(H53B)=Sof(H53C)=FVAR(8)
 Sof(C66)=Sof(H66A)=Sof(H66B)=Sof(H66C)=Sof(C68)=Sof(H68A)=Sof(H68B)=Sof(H68C)=
 Sof(C70)=Sof(H70A)=Sof(H70B)=Sof(H70C)=1-FVAR(9)
 Sof(C65)=Sof(H65A)=Sof(H65B)=Sof(H65C)=Sof(C67)=Sof(H67A)=Sof(H67B)=Sof(H67C)=
 Sof(C69)=Sof(H69A)=Sof(H69B)=Sof(H69C)=FVAR(9)
 Sof(C82)=Sof(H82A)=Sof(H82B)=Sof(H82C)=Sof(C84)=Sof(H84A)=Sof(H84B)=Sof(H84C)=
 Sof(C86)=Sof(H86A)=Sof(H86B)=Sof(H86C)=1-FVAR(10)
 Sof(C81)=Sof(H81A)=Sof(H81B)=Sof(H81C)=Sof(C83)=Sof(H83A)=Sof(H83B)=Sof(H83C)=
 Sof(C85)=Sof(H85A)=Sof(H85B)=Sof(H85C)=FVAR(10)
 Sof(C4)=Sof(H4A)=Sof(H4B)=Sof(H4C)=Sof(C6)=Sof(H6A)=Sof(H6B)=Sof(H6C)=Sof(C8)=
 Sof(H8A)=Sof(H8B)=Sof(H8C)=1-FVAR(11)
 Sof(C3)=Sof(H3A)=Sof(H3B)=Sof(H3C)=Sof(C5)=Sof(H5A)=Sof(H5B)=Sof(H5C)=Sof(C7)=
 Sof(H7A)=Sof(H7B)=Sof(H7C)=FVAR(11)
 Sof(C34)=Sof(H34A)=Sof(H34B)=Sof(H34C)=Sof(C36)=Sof(H36A)=Sof(H36B)=Sof(H36C)=
 Sof(C38)=Sof(H38A)=Sof(H38B)=Sof(H38C)=1-FVAR(12)
 Sof(C33)=Sof(H33A)=Sof(H33B)=Sof(H33C)=Sof(C35)=Sof(H35A)=Sof(H35B)=Sof(H35C)=
 Sof(C37)=Sof(H37A)=Sof(H37B)=Sof(H37C)=FVAR(12)
 Sof(C90)=Sof(H90A)=Sof(H90B)=Sof(H90C)=Sof(C92)=Sof(H92A)=Sof(H92B)=Sof(H92C)=
 Sof(C94)=Sof(H94A)=Sof(H94B)=Sof(H94C)=1-FVAR(13)
 Sof(C89)=Sof(H89A)=Sof(H89B)=Sof(H89C)=Sof(C91)=Sof(H91A)=Sof(H91B)=Sof(H91C)=
 Sof(C93)=Sof(H93A)=Sof(H93B)=Sof(H93C)=FVAR(13)
 Sof(C26)=Sof(H26A)=Sof(H26B)=Sof(H26C)=Sof(C28)=Sof(H28A)=Sof(H28B)=Sof(H28C)=
 Sof(C30)=Sof(H30A)=Sof(H30B)=Sof(H30C)=1-FVAR(14)
 Sof(C25)=Sof(H25A)=Sof(H25B)=Sof(H25C)=Sof(C27)=Sof(H27A)=Sof(H27B)=Sof(H27C)=
 Sof(C29)=Sof(H29A)=Sof(H29B)=Sof(H29C)=FVAR(14)
 Sof(C58)=Sof(H58A)=Sof(H58B)=Sof(H58C)=Sof(C60)=Sof(H60A)=Sof(H60B)=Sof(H60C)=
 Sof(C62)=Sof(H62A)=Sof(H62B)=Sof(H62C)=1-FVAR(15)
 Sof(C57)=Sof(H57A)=Sof(H57B)=Sof(H57C)=Sof(C59)=Sof(H59A)=Sof(H59B)=Sof(H59C)=
 Sof(C61)=Sof(H61A)=Sof(H61B)=Sof(H61C)=FVAR(15)
6.a Me refined with riding coordinates:
 C20(H20A,H20B,H20C), C21(H21A,H21B,H21C), C22(H22A,H22B,H22C), C97(H97A,H97B,
 H97C), C98(H98A,H98B,H98C), C99(H99A,H99B,H99C), C110(H11A,H11B,H11C),
 C111(H11D,H11E,H11F), C112(H11G,H11H,H11I), C115(H11J,H11K,H11L), C116(H11M,
 H11N,H11O), C117(H11P,H11Q,H11R), C3(H3A,H3B,H3C), C5(H5A,H5B,H5C), C7(H7A,H7B,
 H7C), C11(H11S,H11T,H11U), C12(H12A,H12B,H12C), C13(H13A,H13B,H13C), C25(H25A,
 H25B,H25C), C27(H27A,H27B,H27C), C29(H29A,H29B,H29C), C33(H33A,H33B,H33C),
 C35(H35A,H35B,H35C), C37(H37A,H37B,H37C), C41(H41A,H41B,H41C), C43(H43A,H43B,
 H43C), C45(H45A,H45B,H45C), C49(H49A,H49B,H49C), C51(H51A,H51B,H51C), C53(H53A,
 H53B,H53C), C57(H57A,H57B,H57C), C59(H59A,H59B,H59C), C61(H61A,H61B,H61C),
 C65(H65A,H65B,H65C), C67(H67A,H67B,H67C), C69(H69A,H69B,H69C), C74(H74A,H74B,
 H74C), C76(H76A,H76B,H76C), C78(H78A,H78B,H78C), C81(H81A,H81B,H81C), C83(H83A,
 H83B,H83C), C85(H85A,H85B,H85C), C89(H89A,H89B,H89C), C91(H91A,H91B,H91C),
 C93(H93A,H93B,H93C), C102(H10A,H10B,H10C), C104(H10D,H10E,H10F), C106(H10G,
 H10H,H10I), C4(H4A,H4B,H4C), C6(H6A,H6B,H6C), C8(H8A,H8B,H8C), C15(H15A,H15B,
 H15C), C16(H16A,H16B,H16C), C17(H17A,H17B,H17C), C26(H26A,H26B,H26C), C28(H28A,
 H28B,H28C), C30(H30A,H30B,H30C), C34(H34A,H34B,H34C), C36(H36A,H36B,H36C),
 C38(H38A,H38B,H38C), C42(H42A,H42B,H42C), C44(H44A,H44B,H44C), C46(H46A,H46B,
 H46C), C50(H50A,H50B,H50C), C52(H52A,H52B,H52C), C54(H54A,H54B,H54C), C58(H58A,
 H58B,H58C), C60(H60A,H60B,H60C), C62(H62A,H62B,H62C), C66(H66A,H66B,H66C),
 C68(H68A,H68B,H68C), C70(H70A,H70B,H70C), C73(H73A,H73B,H73C), C75(H75A,H75B,
 H75C), C77(H77A,H77B,H77C), C82(H82A,H82B,H82C), C84(H84A,H84B,H84C), C86(H86A,
 H86B,H86C), C90(H90A,H90B,H90C), C92(H92A,H92B,H92C), C94(H94A,H94B,H94C),
 C103(H10J,H10K,H10L), C105(H10M,H10N,H10O), C107(H10P,H10Q,H10R)
;
_olex2_submission_special_instructions 'No special instructions were received'
_oxdiff_exptl_absorpt_empirical_details
;
Empirical correction (ABSPACK) includes:
- Absorption correction using spherical harmonics
- Frame scaling
;
_oxdiff_exptl_absorpt_empirical_full_max 2.866
_oxdiff_exptl_absorpt_empirical_full_min 0.446

loop_
_space_group_symop_operation_xyz
'x, y, z'
'-x+1/2, y, -z'
'x+1/2, y+1/2, z+1/2'
'-x+1, y+1/2, -z+1/2'
'-x, -y, -z'
'x-1/2, -y, z'
'-x+1/2, -y+1/2, -z+1/2'
'x, -y+1/2, z+1/2'

loop_
_atom_site_label
_atom_site_type_symbol
_atom_site_fract_x
_atom_site_fract_y
_atom_site_fract_z
_atom_site_U_iso_or_equiv
_atom_site_adp_type
_atom_site_occupancy
_atom_site_site_symmetry_order
_atom_site_calc_flag
_atom_site_refinement_flags_posn
_atom_site_refinement_flags_adp
_atom_site_refinement_flags_occupancy
_atom_site_disorder_assembly
_atom_site_disorder_group
Cr1 Cr 0.65948(2) 0.48454(4) 0.64217(2) 0.02755(17) Uani 1 1 d . . . . .
Cr2 Cr 0.69785(2) 0.61767(4) 0.60340(2) 0.02915(17) Uani 1 1 d . . . . .
Cr3 Cr 0.68860(2) 0.81819(4) 0.59055(2) 0.03087(17) Uani 1 1 d . . . . .
Cr4 Cr 0.61289(2) 0.95130(4) 0.58526(2) 0.02966(17) Uani 1 1 d . . . . .
Cr5 Cr 0.53030(2) 0.94809(4) 0.60878(2) 0.03319(18) Uani 1 1 d . . . . .
Cr6 Cr 0.48166(2) 0.80934(4) 0.63803(2) 0.03483(18) Uani 1 1 d . . . . .
Cr7 Cr 0.49830(2) 0.61276(4) 0.65880(2) 0.03379(18) Uani 1 1 d . . . . .
Cr8 Cr 0.57505(2) 0.48150(4) 0.66374(2) 0.02665(16) Uani 1 1 d . . . . .
F1 F 0.65409(7) 0.57617(14) 0.61486(6) 0.0295(5) Uani 1 1 d . . . . .
F2 F 0.68479(7) 0.72364(14) 0.61382(6) 0.0310(6) Uani 1 1 d . . . . .
F3 F 0.63268(7) 0.84399(14) 0.58418(6) 0.0290(5) Uani 1 1 d . . . . .
F4 F 0.58500(7) 0.91537(14) 0.61305(6) 0.0301(6) Uani 1 1 d . . . . .
F5 F 0.51475(7) 0.83935(14) 0.61373(6) 0.0293(5) Uani 1 1 d . . . . .
F6 F 0.51717(7) 0.71946(14) 0.65577(6) 0.0312(6) Uani 1 1 d . . . . .
F7 F 0.54038(7) 0.57208(14) 0.64516(6) 0.0310(6) Uani 1 1 d . . . . .
F8 F 0.62158(7) 0.53467(14) 0.65890(6) 0.0300(6) Uani 1 1 d . . . . .
O1 O 0.69645(10) 0.4273(2) 0.62534(9) 0.0428(8) Uani 1 1 d . . . . .
O2 O 0.71086(11) 0.5103(2) 0.59131(9) 0.0429(8) Uani 1 1 d . . . . .
O3 O 0.70655(10) 0.5348(2) 0.67581(8) 0.0458(9) Uani 1 1 d . . . . .
O4 O 0.73703(9) 0.6044(2) 0.64768(8) 0.0409(8) Uani 1 1 d . . . . .
O5 O 0.74416(10) 0.6575(2) 0.59263(8) 0.0408(8) Uani 1 1 d . . . . .
O6 O 0.74590(10) 0.7916(2) 0.59733(9) 0.0426(8) Uani 1 1 d . . . . .
O7 O 0.66032(10) 0.6308(2) 0.55887(7) 0.0381(8) Uani 1 1 d . . . . .
O8 O 0.66905(10) 0.76025(19) 0.54916(7) 0.0369(8) Uani 1 1 d . . . . .
O9 O 0.69560(10) 0.9134(2) 0.56701(9) 0.0446(9) Uani 1 1 d . . . . .
O10 O 0.63960(11) 0.9908(2) 0.55629(8) 0.0443(9) Uani 1 1 d . . . . .
O11 O 0.70875(10) 0.8795(2) 0.63061(8) 0.0400(8) Uani 1 1 d . . . . .
O12 O 0.66212(10) 0.97772(19) 0.62299(8) 0.0404(8) Uani 1 1 d . . . . .
O13 O 0.59534(11) 1.06223(19) 0.58687(9) 0.0440(9) Uani 1 1 d . . . . .
O14 O 0.54446(13) 1.0604(2) 0.60551(10) 0.0538(10) Uani 1 1 d . . . . .
O15 O 0.56472(10) 0.9226(2) 0.54741(7) 0.0383(8) Uani 1 1 d . . . . .
O16 O 0.51068(10) 0.9278(2) 0.56256(8) 0.0435(8) Uani 1 1 d . . . . .
O17 O 0.47570(12) 0.9891(2) 0.60301(10) 0.0562(10) Uani 1 1 d . . . . .
O18 O 0.44318(12) 0.8982(2) 0.62100(11) 0.0640(12) Uani 1 1 d . . . . .
O19 O 0.54915(12) 0.9645(2) 0.65540(9) 0.0513(10) Uani 1 1 d . . . . .
O20 O 0.51557(13) 0.8759(2) 0.67409(9) 0.0519(10) Uani 1 1 d . . . . .
O21 O 0.44784(13) 0.7819(2) 0.66331(11) 0.0606(11) Uani 1 1 d . . . . .
O22 O 0.45544(11) 0.6523(2) 0.67380(10) 0.0547(10) Uani 1 1 d . . . . .
O23 O 0.44577(10) 0.7451(2) 0.60202(9) 0.0509(10) Uani 1 1 d . . . . .
O24 O 0.45939(11) 0.6160(2) 0.61398(9) 0.0523(10) Uani 1 1 d . . . . .
O25 O 0.47745(11) 0.5043(2) 0.66109(11) 0.0573(11) Uani 1 1 d . . . . .
O26 O 0.52978(10) 0.42009(19) 0.66812(9) 0.0410(8) Uani 1 1 d . . . . .
O27 O 0.53591(11) 0.6082(2) 0.70376(8) 0.0432(8) Uani 1 1 d . . . . .
O28 O 0.58931(10) 0.5289(2) 0.70669(7) 0.0381(8) Uani 1 1 d . . . . .
O29 O 0.61045(9) 0.39054(18) 0.68473(8) 0.0362(8) Uani 1 1 d . . . . .
O30 O 0.66619(10) 0.39319(19) 0.67137(8) 0.0375(8) Uani 1 1 d . . . . .
O31 O 0.55775(9) 0.44180(18) 0.61947(7) 0.0338(7) Uani 1 1 d . . . . .
O32 O 0.61331(9) 0.44011(18) 0.60596(7) 0.0318(7) Uani 1 1 d . . . . .
C1 C 0.71007(15) 0.4425(3) 0.60340(13) 0.0419(12) Uani 1 1 d D . . . .
C2 C 0.72688(19) 0.3711(3) 0.59030(16) 0.0940(18) Uani 1 1 d D U . . .
C9 C 0.73513(18) 0.5767(4) 0.67287(14) 0.0715(18) Uani 1 1 d D U . . .
C18 C 0.76145(14) 0.7247(3) 0.59522(12) 0.0383(11) Uani 1 1 d . . . . .
C19 C 0.80549(17) 0.7277(4) 0.59529(16) 0.0565(15) Uani 1 1 d . . . . .
C20 C 0.83241(18) 0.7662(5) 0.62700(19) 0.086(2) Uani 1 1 d . . . . .
H20A H 0.832609 0.732515 0.644598 0.129 Uiso 1 1 calc R . . . .
H20B H 0.860106 0.772086 0.627403 0.129 Uiso 1 1 calc R . . . .
H20C H 0.821510 0.818372 0.629006 0.129 Uiso 1 1 calc R . . . .
C21 C 0.8053(3) 0.7815(5) 0.5675(2) 0.105(3) Uani 1 1 d . . . . .
H21A H 0.788324 0.757336 0.547400 0.157 Uiso 1 1 calc R . . . .
H21B H 0.794413 0.833587 0.569519 0.157 Uiso 1 1 calc R . . . .
H21C H 0.833009 0.787301 0.567916 0.157 Uiso 1 1 calc R . . . .
C22 C 0.8206(2) 0.6430(4) 0.5918(2) 0.087(2) Uani 1 1 d . . . . .
H22A H 0.803076 0.620239 0.571599 0.131 Uiso 1 1 calc R . . . .
H22B H 0.848456 0.645856 0.592337 0.131 Uiso 1 1 calc R . . . .
H22C H 0.819713 0.609708 0.609156 0.131 Uiso 1 1 calc R . . . .
C23 C 0.65666(14) 0.6899(3) 0.54025(10) 0.0348(11) Uani 1 1 d D . . . .
C24 C 0.63756(13) 0.6735(2) 0.50432(9) 0.0512(13) Uani 1 1 d D U . . .
C31 C 0.67318(16) 0.9730(3) 0.55386(12) 0.0403(12) Uani 1 1 d D . . . .
C32 C 0.68984(14) 1.0262(3) 0.53333(12) 0.0722(14) Uani 1 1 d D U . . .
C39 C 0.69589(14) 0.9442(3) 0.63834(11) 0.0371(11) Uani 1 1 d D . . . .
C40 C 0.72438(14) 0.9885(3) 0.66801(10) 0.0642(15) Uani 1 1 d D U . . .
C47 C 0.57198(16) 1.0955(3) 0.59877(12) 0.0416(12) Uani 1 1 d D . . . .
C48 C 0.57816(14) 1.1852(2) 0.60637(11) 0.0557(13) Uani 1 1 d D U . . .
C55 C 0.52803(14) 0.9090(3) 0.54360(10) 0.0342(11) Uani 1 1 d D . . . .
C56 C 0.50242(13) 0.8600(2) 0.51376(10) 0.0663(14) Uani 1 1 d D U . . .
C63 C 0.44582(15) 0.9643(3) 0.60901(12) 0.0407(12) Uani 1 1 d D . . . .
C64 C 0.40931(15) 1.0221(3) 0.60244(12) 0.0776(16) Uani 1 1 d D U . . .
C71 C 0.54006(15) 0.9330(3) 0.67720(11) 0.0403(12) Uani 1 1 d D . . . .
C72 C 0.55947(18) 0.9676(4) 0.71092(12) 0.0899(18) Uani 1 1 d D U . . .
C79 C 0.44035(14) 0.7193(3) 0.67503(11) 0.0374(11) Uani 1 1 d D . . . .
C80 C 0.41086(17) 0.7244(3) 0.69297(14) 0.0851(16) Uani 1 1 d D U . . .
C87 C 0.43947(13) 0.6718(3) 0.59600(11) 0.0385(12) Uani 1 1 d D . . . .
C88 C 0.40460(13) 0.6488(3) 0.56519(11) 0.0624(16) Uani 1 1 d D U . . .
C95 C 0.49335(14) 0.4350(3) 0.66498(12) 0.0392(12) Uani 1 1 d . . . . .
C96 C 0.4656(2) 0.3646(4) 0.6648(2) 0.0825(16) Uani 1 1 d . U . . .
C97 C 0.4897(3) 0.2971(5) 0.6848(2) 0.109(2) Uani 1 1 d . U . . .
H97A H 0.471496 0.253204 0.684348 0.164 Uiso 1 1 calc R . . . .
H97B H 0.510133 0.279326 0.676385 0.164 Uiso 1 1 calc R . . . .
H97C H 0.503225 0.315210 0.706626 0.164 Uiso 1 1 calc R . . . .
C98 C 0.4497(2) 0.3336(5) 0.6286(2) 0.094(2) Uani 1 1 d . U . . .
H98A H 0.433763 0.375250 0.614606 0.141 Uiso 1 1 calc R . . . .
H98B H 0.472937 0.320061 0.622803 0.141 Uiso 1 1 calc R . . . .
H98C H 0.432725 0.286579 0.626619 0.141 Uiso 1 1 calc R . . . .
C99 C 0.4288(2) 0.3913(4) 0.6729(2) 0.0821(18) Uani 1 1 d . U . . .
H99A H 0.414980 0.434910 0.658920 0.123 Uiso 1 1 calc R . . . .
H99B H 0.410040 0.346842 0.669925 0.123 Uiso 1 1 calc R . . . .
H99C H 0.438062 0.409053 0.694893 0.123 Uiso 1 1 calc R . . . .
C100 C 0.57071(15) 0.5766(3) 0.71851(10) 0.0360(11) Uani 1 1 d D . . . .
C101 C 0.59263(16) 0.5976(3) 0.75393(10) 0.0688(17) Uani 1 1 d D U . . .
C108 C 0.64664(13) 0.3703(3) 0.68842(10) 0.0284(10) Uani 1 1 d . . . . .
C109 C 0.66935(15) 0.3145(3) 0.71671(11) 0.0379(11) Uani 1 1 d . . . . .
C110 C 0.6922(2) 0.3712(4) 0.74424(15) 0.081(2) Uani 1 1 d . . . . .
H11A H 0.672691 0.404507 0.749162 0.121 Uiso 1 1 calc R . . . .
H11B H 0.707857 0.340168 0.762922 0.121 Uiso 1 1 calc R . . . .
H11C H 0.710664 0.404710 0.738038 0.121 Uiso 1 1 calc R . . . .
C111 C 0.70010(18) 0.2618(4) 0.70887(14) 0.0582(16) Uani 1 1 d . . . . .
H11D H 0.685559 0.226008 0.691465 0.087 Uiso 1 1 calc R . . . .
H11E H 0.718526 0.295224 0.702637 0.087 Uiso 1 1 calc R . . . .
H11F H 0.715719 0.230682 0.727522 0.087 Uiso 1 1 calc R . . . .
C112 C 0.6391(2) 0.2621(4) 0.72573(15) 0.0698(19) Uani 1 1 d . . . . .
H11G H 0.619795 0.296041 0.730654 0.105 Uiso 1 1 calc R . . . .
H11H H 0.624503 0.227409 0.707976 0.105 Uiso 1 1 calc R . . . .
H11I H 0.654079 0.229944 0.744238 0.105 Uiso 1 1 calc R . . . .
C113 C 0.57507(14) 0.4455(2) 0.59898(11) 0.0314(10) Uani 1 1 d . . . . .
C114 C 0.54824(17) 0.4623(3) 0.56417(12) 0.0464(14) Uani 1 1 d . . . . .
C115 C 0.5686(3) 0.4321(5) 0.54106(14) 0.082(2) Uani 1 1 d . . . . .
H11J H 0.550943 0.443518 0.519258 0.124 Uiso 1 1 calc R . . . .
H11K H 0.594678 0.458799 0.545721 0.124 Uiso 1 1 calc R . . . .
H11L H 0.573012 0.374842 0.543685 0.124 Uiso 1 1 calc R . . . .
C116 C 0.5054(2) 0.4263(4) 0.55549(16) 0.086(3) Uani 1 1 d . . . . .
H11M H 0.489254 0.438104 0.533344 0.128 Uiso 1 1 calc R . . . .
H11N H 0.507535 0.368903 0.558547 0.128 Uiso 1 1 calc R . . . .
H11O H 0.492144 0.449257 0.569069 0.128 Uiso 1 1 calc R . . . .
C117 C 0.5455(2) 0.5548(3) 0.56217(14) 0.0620(18) Uani 1 1 d . . . . .
H11P H 0.528842 0.570725 0.540620 0.093 Uiso 1 1 calc R . . . .
H11Q H 0.533261 0.574580 0.576911 0.093 Uiso 1 1 calc R . . . .
H11R H 0.572782 0.577044 0.567743 0.093 Uiso 1 1 calc R . . . .
C3 C 0.7664(3) 0.3960(5) 0.5853(3) 0.099(2) Uani 0.728(6) 1 d D U P A 1
H3A H 0.776910 0.351016 0.577038 0.148 Uiso 0.728(6) 1 calc R . P A 1
H3B H 0.760483 0.439875 0.570166 0.148 Uiso 0.728(6) 1 calc R . P A 1
H3C H 0.786635 0.412928 0.605478 0.148 Uiso 0.728(6) 1 calc R . P A 1
C5 C 0.6934(3) 0.3504(6) 0.5580(2) 0.103(2) Uani 0.728(6) 1 d D U P A 1
H5A H 0.668591 0.334801 0.561297 0.154 Uiso 0.728(6) 1 calc R . P A 1
H5B H 0.687805 0.396827 0.544096 0.154 Uiso 0.728(6) 1 calc R . P A 1
H5C H 0.702591 0.306678 0.548118 0.154 Uiso 0.728(6) 1 calc R . P A 1
C7 C 0.7353(3) 0.2981(5) 0.6127(2) 0.099(2) Uani 0.728(6) 1 d D U P A 1
H7A H 0.710314 0.282771 0.615728 0.149 Uiso 0.728(6) 1 calc R . P A 1
H7B H 0.744860 0.253953 0.603263 0.149 Uiso 0.728(6) 1 calc R . P A 1
H7C H 0.756056 0.311703 0.633126 0.149 Uiso 0.728(6) 1 calc R . P A 1
C10 C 0.7770(3) 0.5859(7) 0.7016(2) 0.118(2) Uani 0.474(8) 1 d D U P B 1
C11 C 0.8078(5) 0.5291(10) 0.6938(4) 0.120(2) Uani 0.474(8) 1 d D U P B 1
H11S H 0.799902 0.473880 0.694861 0.181 Uiso 0.474(8) 1 calc R . P B 1
H11T H 0.807168 0.540486 0.672459 0.181 Uiso 0.474(8) 1 calc R . P B 1
H11U H 0.835184 0.537764 0.709115 0.181 Uiso 0.474(8) 1 calc R . P B 1
C12 C 0.7722(5) 0.5633(11) 0.7340(3) 0.119(2) Uani 0.474(8) 1 d D U P B 1
H12A H 0.753011 0.599736 0.737976 0.179 Uiso 0.474(8) 1 calc R . P B 1
H12B H 0.762026 0.509062 0.732824 0.179 Uiso 0.474(8) 1 calc R . P B 1
H12C H 0.798546 0.567332 0.751302 0.179 Uiso 0.474(8) 1 calc R . P B 1
C13 C 0.7879(5) 0.6767(10) 0.7003(4) 0.120(3) Uani 0.474(8) 1 d D U P B 1
H13A H 0.768214 0.709434 0.705293 0.180 Uiso 0.474(8) 1 calc R . P B 1
H13B H 0.815122 0.686899 0.715720 0.180 Uiso 0.474(8) 1 calc R . P B 1
H13C H 0.787106 0.689621 0.679064 0.180 Uiso 0.474(8) 1 calc R . P B 1
C25 C 0.6699(2) 0.6264(4) 0.49620(18) 0.096(3) Uani 0.944(8) 1 d D U P C 1
H25A H 0.694287 0.658906 0.500708 0.144 Uiso 0.944(8) 1 calc R . P C 1
H25B H 0.676819 0.578088 0.508992 0.144 Uiso 0.944(8) 1 calc R . P C 1
H25C H 0.659235 0.612222 0.473751 0.144 Uiso 0.944(8) 1 calc R . P C 1
C27 C 0.6272(2) 0.7512(4) 0.48496(15) 0.078(2) Uani 0.944(8) 1 d D U P C 1
H27A H 0.651904 0.782799 0.489558 0.117 Uiso 0.944(8) 1 calc R . P C 1
H27B H 0.616019 0.738575 0.462372 0.117 Uiso 0.944(8) 1 calc R . P C 1
H27C H 0.607300 0.781272 0.490686 0.117 Uiso 0.944(8) 1 calc R . P C 1
C29 C 0.5989(2) 0.6228(4) 0.49732(17) 0.115(4) Uani 0.944(8) 1 d D U P C 1
H29A H 0.605740 0.573882 0.509676 0.172 Uiso 0.944(8) 1 calc R . P C 1
H29B H 0.578874 0.652623 0.503075 0.172 Uiso 0.944(8) 1 calc R . P C 1
H29C H 0.587593 0.609926 0.474761 0.172 Uiso 0.944(8) 1 calc R . P C 1
C33 C 0.6735(8) 1.1114(6) 0.5343(6) 0.076(2) Uani 0.235(10) 1 d D U P D 1
H33A H 0.682915 1.129956 0.556227 0.114 Uiso 0.235(10) 1 calc R . P D 1
H33B H 0.683606 1.146923 0.521782 0.114 Uiso 0.235(10) 1 calc R . P D 1
H33C H 0.643872 1.110787 0.525556 0.114 Uiso 0.235(10) 1 calc R . P D 1
C35 C 0.6752(8) 0.9956(15) 0.4986(2) 0.077(2) Uani 0.235(10) 1 d D U P D 1
H35A H 0.685663 0.942026 0.498318 0.115 Uiso 0.235(10) 1 calc R . P D 1
H35B H 0.645571 0.994675 0.489778 0.115 Uiso 0.235(10) 1 calc R . P D 1
H35C H 0.685305 1.030812 0.486004 0.115 Uiso 0.235(10) 1 calc R . P D 1
C37 C 0.7370(2) 1.0256(15) 0.5481(6) 0.075(2) Uani 0.235(10) 1 d D U P D 1
H37A H 0.745863 1.044923 0.569916 0.113 Uiso 0.235(10) 1 calc R . P D 1
H37B H 0.746902 0.971520 0.547987 0.113 Uiso 0.235(10) 1 calc R . P D 1
H37C H 0.747905 1.059985 0.535760 0.113 Uiso 0.235(10) 1 calc R . P D 1
C41 C 0.7328(8) 1.0678(9) 0.6544(5) 0.092(7) Uani 0.43(4) 1 d D U P E 1
H41A H 0.707100 1.093977 0.642547 0.137 Uiso 0.43(4) 1 calc R . P E 1
H41B H 0.749182 1.102047 0.671680 0.137 Uiso 0.43(4) 1 calc R . P E 1
H41C H 0.747549 1.057340 0.640200 0.137 Uiso 0.43(4) 1 calc R . P E 1
C43 C 0.7650(4) 0.9468(13) 0.6867(5) 0.095(7) Uani 0.43(4) 1 d D U P E 1
H43A H 0.779807 0.936477 0.672593 0.142 Uiso 0.43(4) 1 calc R . P E 1
H43B H 0.781352 0.980920 0.704103 0.142 Uiso 0.43(4) 1 calc R . P E 1
H43C H 0.759604 0.896635 0.695241 0.142 Uiso 0.43(4) 1 calc R . P E 1
C45 C 0.7009(7) 1.0049(17) 0.6903(5) 0.074(6) Uani 0.43(4) 1 d D U P E 1
H45A H 0.675202 1.031234 0.678385 0.112 Uiso 0.43(4) 1 calc R . P E 1
H45B H 0.695408 0.954786 0.698800 0.112 Uiso 0.43(4) 1 calc R . P E 1
H45C H 0.717155 1.039072 0.707663 0.112 Uiso 0.43(4) 1 calc R . P E 1
C49 C 0.5393(3) 1.2234(6) 0.6083(3) 0.084(3) Uani 0.685(15) 1 d D U P F 1
H49A H 0.517162 1.219074 0.587729 0.126 Uiso 0.685(15) 1 calc R . P F 1
H49B H 0.531665 1.195778 0.624303 0.126 Uiso 0.685(15) 1 calc R . P F 1
H49C H 0.544379 1.279243 0.614096 0.126 Uiso 0.685(15) 1 calc R . P F 1
C51 C 0.5899(4) 1.2274(5) 0.5805(2) 0.066(3) Uani 0.685(15) 1 d D U P F 1
H51A H 0.567455 1.223374 0.560125 0.099 Uiso 0.685(15) 1 calc R . P F 1
H51B H 0.595640 1.283319 0.586095 0.099 Uiso 0.685(15) 1 calc R . P F 1
H51C H 0.614050 1.202244 0.579001 0.099 Uiso 0.685(15) 1 calc R . P F 1
C53 C 0.6136(3) 1.1914(6) 0.63876(19) 0.113(4) Uani 0.685(15) 1 d D U P F 1
H53A H 0.637917 1.167164 0.637216 0.170 Uiso 0.685(15) 1 calc R . P F 1
H53B H 0.618955 1.247182 0.644656 0.170 Uiso 0.685(15) 1 calc R . P F 1
H53C H 0.606240 1.163718 0.654863 0.170 Uiso 0.685(15) 1 calc R . P F 1
C57 C 0.4576(2) 0.8903(11) 0.5022(3) 0.069(2) Uani 0.57(3) 1 d D U P G 1
H57A H 0.441120 0.860302 0.483515 0.104 Uiso 0.57(3) 1 calc R . P G 1
H57B H 0.446803 0.883079 0.519056 0.104 Uiso 0.57(3) 1 calc R . P G 1
H57C H 0.456852 0.946609 0.496838 0.104 Uiso 0.57(3) 1 calc R . P G 1
C59 C 0.5050(6) 0.7720(4) 0.5251(3) 0.070(2) Uani 0.57(3) 1 d D U P G 1
H59A H 0.489441 0.738252 0.507274 0.105 Uiso 0.57(3) 1 calc R . P G 1
H59B H 0.533391 0.754926 0.533213 0.105 Uiso 0.57(3) 1 calc R . P G 1
H59C H 0.493872 0.767685 0.541844 0.105 Uiso 0.57(3) 1 calc R . P G 1
C61 C 0.5201(4) 0.8688(11) 0.4869(3) 0.0689(19) Uani 0.57(3) 1 d D U P G 1
H61A H 0.503674 0.837777 0.468515 0.103 Uiso 0.57(3) 1 calc R . P G 1
H61B H 0.519582 0.924594 0.480987 0.103 Uiso 0.57(3) 1 calc R . P G 1
H61C H 0.548064 0.849437 0.494546 0.103 Uiso 0.57(3) 1 calc R . P G 1
C65 C 0.3687(3) 0.9791(9) 0.5982(4) 0.082(2) Uani 0.446(15) 1 d D U P H 1
H65A H 0.347041 1.018264 0.594208 0.123 Uiso 0.446(15) 1 calc R . P H 1
H65B H 0.361953 0.942394 0.580375 0.123 Uiso 0.446(15) 1 calc R . P H 1
H65C H 0.371680 0.949588 0.617526 0.123 Uiso 0.446(15) 1 calc R . P H 1
C67 C 0.4053(5) 1.0696(9) 0.5720(3) 0.081(2) Uani 0.446(15) 1 d D U P H 1
H67A H 0.431037 1.096198 0.574993 0.121 Uiso 0.446(15) 1 calc R . P H 1
H67B H 0.398706 1.033218 0.554026 0.121 Uiso 0.446(15) 1 calc R . P H 1
H67C H 0.383800 1.109078 0.567869 0.121 Uiso 0.446(15) 1 calc R . P H 1
C69 C 0.4217(5) 1.0782(9) 0.6317(3) 0.083(2) Uani 0.446(15) 1 d D U P H 1
H69A H 0.447259 1.104752 0.633991 0.125 Uiso 0.446(15) 1 calc R . P H 1
H69B H 0.400527 1.117947 0.628695 0.125 Uiso 0.446(15) 1 calc R . P H 1
H69C H 0.425272 1.047293 0.650740 0.125 Uiso 0.446(15) 1 calc R . P H 1
C74 C 0.5557(6) 0.9245(11) 0.7397(3) 0.094(2) Uani 0.346(8) 1 d D U P I 1
H74A H 0.569800 0.955013 0.758950 0.141 Uiso 0.346(8) 1 calc R . P I 1
H74B H 0.527068 0.919269 0.736879 0.141 Uiso 0.346(8) 1 calc R . P I 1
H74C H 0.567954 0.871816 0.741681 0.141 Uiso 0.346(8) 1 calc R . P I 1
C76 C 0.5349(5) 1.0458(8) 0.7054(4) 0.092(2) Uani 0.346(8) 1 d D U P I 1
H76A H 0.537110 1.073605 0.687120 0.138 Uiso 0.346(8) 1 calc R . P I 1
H76B H 0.506403 1.033869 0.701307 0.138 Uiso 0.346(8) 1 calc R . P I 1
H76C H 0.545713 1.079441 0.724145 0.138 Uiso 0.346(8) 1 calc R . P I 1
C78 C 0.6045(3) 0.9884(12) 0.7179(4) 0.093(2) Uani 0.346(8) 1 d D U P I 1
H78A H 0.606894 1.015731 0.699642 0.139 Uiso 0.346(8) 1 calc R . P I 1
H78B H 0.614468 1.022863 0.736469 0.139 Uiso 0.346(8) 1 calc R . P I 1
H78C H 0.620576 0.939685 0.721984 0.139 Uiso 0.346(8) 1 calc R . P I 1
C81 C 0.4380(3) 0.7456(6) 0.7272(2) 0.093(2) Uani 0.696(6) 1 d D U P J 1
H81A H 0.458507 0.704337 0.735740 0.139 Uiso 0.696(6) 1 calc R . P J 1
H81B H 0.451338 0.796419 0.727422 0.139 Uiso 0.696(6) 1 calc R . P J 1
H81C H 0.421277 0.749378 0.740279 0.139 Uiso 0.696(6) 1 calc R . P J 1
C83 C 0.3897(3) 0.6445(5) 0.6930(2) 0.0886(19) Uani 0.696(6) 1 d D U P J 1
H83A H 0.410226 0.603195 0.701479 0.133 Uiso 0.696(6) 1 calc R . P J 1
H83B H 0.373310 0.648797 0.706281 0.133 Uiso 0.696(6) 1 calc R . P J 1
H83C H 0.372263 0.630916 0.671411 0.133 Uiso 0.696(6) 1 calc R . P J 1
C85 C 0.3786(3) 0.7895(5) 0.6797(2) 0.0897(19) Uani 0.696(6) 1 d D U P J 1
H85A H 0.360627 0.790472 0.691762 0.134 Uiso 0.696(6) 1 calc R . P J 1
H85B H 0.391963 0.840916 0.681416 0.134 Uiso 0.696(6) 1 calc R . P J 1
H85C H 0.362688 0.778324 0.657454 0.134 Uiso 0.696(6) 1 calc R . P J 1
C89 C 0.3783(4) 0.5853(8) 0.5728(3) 0.138(7) Uani 0.693(14) 1 d D U P K 1
H89A H 0.366482 0.607085 0.587501 0.207 Uiso 0.693(14) 1 calc R . P K 1
H89B H 0.356537 0.568965 0.553269 0.207 Uiso 0.693(14) 1 calc R . P K 1
H89C H 0.395097 0.539344 0.582463 0.207 Uiso 0.693(14) 1 calc R . P K 1
C91 C 0.4233(3) 0.6149(9) 0.5420(2) 0.118(6) Uani 0.693(14) 1 d D U P K 1
H91A H 0.439983 0.655513 0.537289 0.177 Uiso 0.693(14) 1 calc R . P K 1
H91B H 0.440172 0.569040 0.551669 0.177 Uiso 0.693(14) 1 calc R . P K 1
H91C H 0.401612 0.598661 0.522476 0.177 Uiso 0.693(14) 1 calc R . P K 1
C93 C 0.3784(4) 0.7217(6) 0.5503(3) 0.139(7) Uani 0.693(14) 1 d D U P K 1
H93A H 0.395320 0.761868 0.545489 0.209 Uiso 0.693(14) 1 calc R . P K 1
H93B H 0.356535 0.706003 0.530748 0.209 Uiso 0.693(14) 1 calc R . P K 1
H93C H 0.366883 0.743537 0.565122 0.209 Uiso 0.693(14) 1 calc R . P K 1
C102 C 0.6329(2) 0.6395(7) 0.7571(2) 0.130(5) Uani 0.811(12) 1 d D U P L 1
H10A H 0.649181 0.604472 0.749202 0.194 Uiso 0.811(12) 1 calc R . P L 1
H10B H 0.626986 0.688487 0.744706 0.194 Uiso 0.811(12) 1 calc R . P L 1
H10C H 0.648063 0.651980 0.779333 0.194 Uiso 0.811(12) 1 calc R . P L 1
C104 C 0.6023(4) 0.5204(5) 0.7738(2) 0.129(5) Uani 0.811(12) 1 d D U P L 1
H10D H 0.618541 0.485244 0.765952 0.193 Uiso 0.811(12) 1 calc R . P L 1
H10E H 0.617597 0.533414 0.795992 0.193 Uiso 0.811(12) 1 calc R . P L 1
H10F H 0.577008 0.493963 0.772044 0.193 Uiso 0.811(12) 1 calc R . P L 1
C106 C 0.5670(3) 0.6532(5) 0.7664(2) 0.094(4) Uani 0.811(12) 1 d D U P L 1
H10G H 0.560813 0.701987 0.753905 0.141 Uiso 0.811(12) 1 calc R . P L 1
H10H H 0.541654 0.626705 0.764664 0.141 Uiso 0.811(12) 1 calc R . P L 1
H10I H 0.582244 0.666157 0.788612 0.141 Uiso 0.811(12) 1 calc R . P L 1
C4 C 0.7309(7) 0.3920(13) 0.5582(3) 0.098(2) Uani 0.272(6) 1 d D U P A 2
H4A H 0.741529 0.346106 0.550497 0.147 Uiso 0.272(6) 1 calc R . P A 2
H4B H 0.704257 0.406138 0.542761 0.147 Uiso 0.272(6) 1 calc R . P A 2
H4C H 0.749482 0.436733 0.561123 0.147 Uiso 0.272(6) 1 calc R . P A 2
C6 C 0.7008(6) 0.2950(8) 0.5866(6) 0.100(2) Uani 0.272(6) 1 d D U P A 2
H6A H 0.712631 0.252066 0.578339 0.149 Uiso 0.272(6) 1 calc R . P A 2
H6B H 0.700191 0.279778 0.607251 0.149 Uiso 0.272(6) 1 calc R . P A 2
H6C H 0.673147 0.305418 0.571965 0.149 Uiso 0.272(6) 1 calc R . P A 2
C8 C 0.7697(4) 0.3577(13) 0.6159(4) 0.099(2) Uani 0.272(6) 1 d D U P A 2
H8A H 0.782893 0.313276 0.609741 0.148 Uiso 0.272(6) 1 calc R . P A 2
H8B H 0.786026 0.405625 0.618023 0.148 Uiso 0.272(6) 1 calc R . P A 2
H8C H 0.767021 0.345923 0.636222 0.148 Uiso 0.272(6) 1 calc R . P A 2
C14 C 0.7686(3) 0.5965(7) 0.7046(2) 0.118(2) Uani 0.526(8) 1 d D U P B 2
C15 C 0.8039(4) 0.6462(10) 0.7027(4) 0.120(2) Uani 0.526(8) 1 d D U P B 2
H15A H 0.816093 0.619306 0.689261 0.180 Uiso 0.526(8) 1 calc R . P B 2
H15B H 0.793788 0.698200 0.693717 0.180 Uiso 0.526(8) 1 calc R . P B 2
H15C H 0.824294 0.653003 0.723950 0.180 Uiso 0.526(8) 1 calc R . P B 2
C16 C 0.7866(4) 0.5188(9) 0.7214(4) 0.120(3) Uani 0.526(8) 1 d D U P B 2
H16A H 0.764784 0.485460 0.723006 0.180 Uiso 0.526(8) 1 calc R . P B 2
H16B H 0.800368 0.490924 0.709264 0.180 Uiso 0.526(8) 1 calc R . P B 2
H16C H 0.806020 0.530427 0.742603 0.180 Uiso 0.526(8) 1 calc R . P B 2
C17 C 0.7505(4) 0.6408(10) 0.7258(3) 0.122(2) Uani 0.526(8) 1 d D U P B 2
H17A H 0.727823 0.610340 0.727498 0.183 Uiso 0.526(8) 1 calc R . P B 2
H17B H 0.771289 0.647620 0.746911 0.183 Uiso 0.526(8) 1 calc R . P B 2
H17C H 0.740783 0.692817 0.716678 0.183 Uiso 0.526(8) 1 calc R . P B 2
C26 C 0.6623(12) 0.703(3) 0.4846(10) 0.09(3) Uani 0.056(8) 1 d D U P C 2
H26A H 0.687859 0.674332 0.490648 0.140 Uiso 0.056(8) 1 calc R . P C 2
H26B H 0.646662 0.694971 0.462088 0.140 Uiso 0.056(8) 1 calc R . P C 2
H26C H 0.667863 0.760039 0.488513 0.140 Uiso 0.056(8) 1 calc R . P C 2
C28 C 0.5970(7) 0.719(2) 0.4950(14) 0.060(18) Uani 0.056(8) 1 d D U P C 2
H28A H 0.602416 0.775796 0.498399 0.090 Uiso 0.056(8) 1 calc R . P C 2
H28B H 0.580895 0.709363 0.472684 0.090 Uiso 0.056(8) 1 calc R . P C 2
H28C H 0.581926 0.700721 0.508037 0.090 Uiso 0.056(8) 1 calc R . P C 2
C30 C 0.6295(14) 0.5837(7) 0.4991(15) 0.046(16) Uani 0.056(8) 1 d D U P C 2
H30A H 0.655327 0.555427 0.505051 0.069 Uiso 0.056(8) 1 calc R . P C 2
H30B H 0.614507 0.565027 0.512133 0.069 Uiso 0.056(8) 1 calc R . P C 2
H30C H 0.613476 0.573669 0.476780 0.069 Uiso 0.056(8) 1 calc R . P C 2
C34 C 0.6585(2) 1.0910(5) 0.5158(2) 0.0767(18) Uani 0.765(10) 1 d D U P D 2
H34A H 0.633652 1.065847 0.501654 0.115 Uiso 0.765(10) 1 calc R . P D 2
H34B H 0.652297 1.123623 0.531322 0.115 Uiso 0.765(10) 1 calc R . P D 2
H34C H 0.669886 1.124494 0.503492 0.115 Uiso 0.765(10) 1 calc R . P D 2
C36 C 0.6989(3) 0.9719(5) 0.5090(2) 0.0759(17) Uani 0.765(10) 1 d D U P D 2
H36A H 0.673689 0.947957 0.494842 0.114 Uiso 0.765(10) 1 calc R . P D 2
H36B H 0.710970 1.003577 0.496560 0.114 Uiso 0.765(10) 1 calc R . P D 2
H36C H 0.717900 0.930212 0.520200 0.114 Uiso 0.765(10) 1 calc R . P D 2
C38 C 0.7297(2) 1.0649(5) 0.55602(19) 0.0807(18) Uani 0.765(10) 1 d D U P D 2
H38A H 0.749052 1.023410 0.566850 0.121 Uiso 0.765(10) 1 calc R . P D 2
H38B H 0.741285 1.098235 0.543830 0.121 Uiso 0.765(10) 1 calc R . P D 2
H38C H 0.723696 1.097364 0.571660 0.121 Uiso 0.765(10) 1 calc R . P D 2
C42 C 0.7502(7) 1.0489(12) 0.6578(5) 0.148(8) Uani 0.57(4) 1 d D U P E 2
H42A H 0.765643 1.021096 0.646927 0.223 Uiso 0.57(4) 1 calc R . P E 2
H42B H 0.732391 1.088022 0.643549 0.223 Uiso 0.57(4) 1 calc R . P E 2
H42C H 0.768990 1.075682 0.676543 0.223 Uiso 0.57(4) 1 calc R . P E 2
C44 C 0.7525(6) 0.9262(9) 0.6905(3) 0.084(5) Uani 0.57(4) 1 d D U P E 2
H44A H 0.736175 0.888114 0.696931 0.126 Uiso 0.57(4) 1 calc R . P E 2
H44B H 0.767891 0.898448 0.679567 0.126 Uiso 0.57(4) 1 calc R . P E 2
H44C H 0.771376 0.952878 0.709255 0.126 Uiso 0.57(4) 1 calc R . P E 2
C46 C 0.6999(5) 1.0322(13) 0.6853(4) 0.077(5) Uani 0.57(4) 1 d D U P E 2
H46A H 0.683630 0.993888 0.691675 0.116 Uiso 0.57(4) 1 calc R . P E 2
H46B H 0.718661 1.058987 0.704004 0.116 Uiso 0.57(4) 1 calc R . P E 2
H46C H 0.682062 1.071328 0.671010 0.116 Uiso 0.57(4) 1 calc R . P E 2
C50 C 0.5379(3) 1.2310(10) 0.5902(5) 0.064(5) Uani 0.315(15) 1 d D U P F 2
H50A H 0.516029 1.204682 0.594799 0.096 Uiso 0.315(15) 1 calc R . P F 2
H50B H 0.540882 1.285367 0.598222 0.096 Uiso 0.315(15) 1 calc R . P F 2
H50C H 0.531305 1.231941 0.567283 0.096 Uiso 0.315(15) 1 calc R . P F 2
C52 C 0.6131(4) 1.2264(11) 0.5992(5) 0.085(6) Uani 0.315(15) 1 d D U P F 2
H52A H 0.614101 1.282460 0.604923 0.128 Uiso 0.315(15) 1 calc R . P F 2
H52B H 0.638887 1.201118 0.611595 0.128 Uiso 0.315(15) 1 calc R . P F 2
H52C H 0.608336 1.221506 0.576674 0.128 Uiso 0.315(15) 1 calc R . P F 2
C54 C 0.5883(7) 1.1823(10) 0.64264(17) 0.067(5) Uani 0.315(15) 1 d D U P F 2
H54A H 0.566155 1.156243 0.646957 0.101 Uiso 0.315(15) 1 calc R . P F 2
H54B H 0.613430 1.152422 0.652721 0.101 Uiso 0.315(15) 1 calc R . P F 2
H54C H 0.591742 1.236202 0.651094 0.101 Uiso 0.315(15) 1 calc R . P F 2
C58 C 0.45572(18) 0.8625(16) 0.5065(4) 0.069(2) Uani 0.43(3) 1 d D U P G 2
H58A H 0.441619 0.830827 0.487647 0.104 Uiso 0.43(3) 1 calc R . P G 2
H58B H 0.450124 0.840904 0.524523 0.104 Uiso 0.43(3) 1 calc R . P G 2
H58C H 0.446195 0.917350 0.502837 0.104 Uiso 0.43(3) 1 calc R . P G 2
C60 C 0.5194(7) 0.7745(6) 0.5235(4) 0.069(2) Uani 0.43(3) 1 d D U P G 2
H60A H 0.505512 0.737523 0.506402 0.104 Uiso 0.43(3) 1 calc R . P G 2
H60B H 0.548535 0.773897 0.527528 0.104 Uiso 0.43(3) 1 calc R . P G 2
H60C H 0.514892 0.758654 0.542703 0.104 Uiso 0.43(3) 1 calc R . P G 2
C62 C 0.5121(6) 0.8894(13) 0.4846(3) 0.068(2) Uani 0.43(3) 1 d D U P G 2
H62A H 0.496088 0.858854 0.465842 0.102 Uiso 0.43(3) 1 calc R . P G 2
H62B H 0.505187 0.945573 0.480897 0.102 Uiso 0.43(3) 1 calc R . P G 2
H62C H 0.540971 0.882046 0.488667 0.102 Uiso 0.43(3) 1 calc R . P G 2
C66 C 0.3710(3) 0.9739(6) 0.5824(3) 0.082(2) Uani 0.554(15) 1 d D U P H 2
H66A H 0.369040 0.926150 0.594013 0.123 Uiso 0.554(15) 1 calc R . P H 2
H66B H 0.346774 1.006426 0.578401 0.123 Uiso 0.554(15) 1 calc R . P H 2
H66C H 0.373203 0.958803 0.562278 0.123 Uiso 0.554(15) 1 calc R . P H 2
C68 C 0.4132(4) 1.0985(6) 0.5845(3) 0.082(2) Uani 0.554(15) 1 d D U P H 2
H68A H 0.389549 1.132349 0.581090 0.122 Uiso 0.554(15) 1 calc R . P H 2
H68B H 0.437833 1.127174 0.597141 0.122 Uiso 0.554(15) 1 calc R . P H 2
H68C H 0.414761 1.084052 0.564114 0.122 Uiso 0.554(15) 1 calc R . P H 2
C70 C 0.4073(4) 1.0435(9) 0.63527(19) 0.083(2) Uani 0.554(15) 1 d D U P H 2
H70A H 0.404881 0.994933 0.646209 0.124 Uiso 0.554(15) 1 calc R . P H 2
H70B H 0.432089 1.071616 0.647956 0.124 Uiso 0.554(15) 1 calc R . P H 2
H70C H 0.383794 1.077418 0.632249 0.124 Uiso 0.554(15) 1 calc R . P H 2
C73 C 0.5808(3) 0.8984(5) 0.7333(2) 0.094(2) Uani 0.654(8) 1 d D U P I 2
H73A H 0.560989 0.856688 0.731886 0.142 Uiso 0.654(8) 1 calc R . P I 2
H73B H 0.602467 0.877095 0.727079 0.142 Uiso 0.654(8) 1 calc R . P I 2
H73C H 0.592256 0.917889 0.755085 0.142 Uiso 0.654(8) 1 calc R . P I 2
C75 C 0.5259(3) 1.0007(7) 0.7218(3) 0.093(2) Uani 0.654(8) 1 d D U P I 2
H75A H 0.505894 0.959150 0.720068 0.139 Uiso 0.654(8) 1 calc R . P I 2
H75B H 0.537939 1.018300 0.743769 0.139 Uiso 0.654(8) 1 calc R . P I 2
H75C H 0.512530 1.045490 0.708339 0.139 Uiso 0.654(8) 1 calc R . P I 2
C77 C 0.5912(3) 1.0328(6) 0.7135(2) 0.093(2) Uani 0.654(8) 1 d D U P I 2
H77A H 0.602338 1.052348 0.735298 0.139 Uiso 0.654(8) 1 calc R . P I 2
H77B H 0.613038 1.010808 0.707656 0.139 Uiso 0.654(8) 1 calc R . P I 2
H77C H 0.578201 1.076501 0.699273 0.139 Uiso 0.654(8) 1 calc R . P I 2
C82 C 0.4194(6) 0.6686(9) 0.7215(3) 0.089(2) Uani 0.304(6) 1 d D U P J 2
H82A H 0.398951 0.676792 0.731060 0.134 Uiso 0.304(6) 1 calc R . P J 2
H82B H 0.418397 0.613531 0.714509 0.134 Uiso 0.304(6) 1 calc R . P J 2
H82C H 0.446345 0.679883 0.737209 0.134 Uiso 0.304(6) 1 calc R . P J 2
C84 C 0.3706(4) 0.7001(11) 0.6668(4) 0.090(2) Uani 0.304(6) 1 d D U P J 2
H84A H 0.365017 0.735368 0.648619 0.135 Uiso 0.304(6) 1 calc R . P J 2
H84B H 0.372651 0.645465 0.660310 0.135 Uiso 0.304(6) 1 calc R . P J 2
H84C H 0.348519 0.703910 0.674920 0.135 Uiso 0.304(6) 1 calc R . P J 2
C86 C 0.4071(6) 0.8102(6) 0.7033(4) 0.089(2) Uani 0.304(6) 1 d D U P J 2
H86A H 0.401667 0.845749 0.685221 0.133 Uiso 0.304(6) 1 calc R . P J 2
H86B H 0.384813 0.813381 0.711189 0.133 Uiso 0.304(6) 1 calc R . P J 2
H86C H 0.432450 0.825739 0.720105 0.133 Uiso 0.304(6) 1 calc R . P J 2
C90 C 0.4036(8) 0.5587(5) 0.5596(6) 0.123(10) Uani 0.307(14) 1 d D U P K 2
H90A H 0.428206 0.542626 0.556057 0.185 Uiso 0.307(14) 1 calc R . P K 2
H90B H 0.402230 0.531126 0.578118 0.185 Uiso 0.307(14) 1 calc R . P K 2
H90C H 0.379793 0.545219 0.540990 0.185 Uiso 0.307(14) 1 calc R . P K 2
C92 C 0.4075(8) 0.6928(15) 0.5364(3) 0.119(10) Uani 0.307(14) 1 d D U P K 2
H92A H 0.432077 0.676166 0.532945 0.179 Uiso 0.307(14) 1 calc R . P K 2
H92B H 0.383710 0.680350 0.517600 0.179 Uiso 0.307(14) 1 calc R . P K 2
H92C H 0.408570 0.749962 0.540239 0.179 Uiso 0.307(14) 1 calc R . P K 2
C94 C 0.3660(4) 0.6747(17) 0.5707(5) 0.099(9) Uani 0.307(14) 1 d D U P K 2
H94A H 0.366779 0.731936 0.574297 0.149 Uiso 0.307(14) 1 calc R . P K 2
H94B H 0.342118 0.661324 0.552177 0.149 Uiso 0.307(14) 1 calc R . P K 2
H94C H 0.364555 0.647231 0.589305 0.149 Uiso 0.307(14) 1 calc R . P K 2
C103 C 0.6365(4) 0.567(2) 0.7713(7) 0.103(14) Uani 0.189(12) 1 d D U P L 2
H10J H 0.637278 0.509833 0.768543 0.155 Uiso 0.189(12) 1 calc R . P L 2
H10K H 0.654753 0.592997 0.762459 0.155 Uiso 0.189(12) 1 calc R . P L 2
H10L H 0.645028 0.579650 0.793843 0.155 Uiso 0.189(12) 1 calc R . P L 2
C105 C 0.5637(7) 0.557(2) 0.7681(7) 0.120(14) Uani 0.189(12) 1 d D U P L 2
H10M H 0.536048 0.576091 0.757119 0.181 Uiso 0.189(12) 1 calc R . P L 2
H10N H 0.564561 0.499543 0.765386 0.181 Uiso 0.189(12) 1 calc R . P L 2
H10O H 0.572375 0.569589 0.790597 0.181 Uiso 0.189(12) 1 calc R . P L 2
C107 C 0.5914(11) 0.6885(5) 0.7583(9) 0.104(13) Uani 0.189(12) 1 d D U P L 2
H10P H 0.563701 0.707755 0.747340 0.156 Uiso 0.189(12) 1 calc R . P L 2
H10Q H 0.599943 0.700936 0.780852 0.156 Uiso 0.189(12) 1 calc R . P L 2
H10R H 0.609668 0.714283 0.749467 0.156 Uiso 0.189(12) 1 calc R . P L 2
I1 I 0.62761(15) 0.7911(3) 0.66571(10) 0.0971(16) Uani 0.157(2) 1 d D U P M 1
I2 I 0.6778(3) 0.7062(4) 0.71241(14) 0.161(3) Uani 0.157(2) 1 d D U P M 1
I3 I 0.60835(18) 0.7452(4) 0.66928(15) 0.105(2) Uani 0.1219(18) 1 d D U P N 2
I4 I 0.6882(2) 0.7541(6) 0.6971(2) 0.136(2) Uani 0.1219(18) 1 d D U P N 2
I5 I 0.6468(7) 0.7482(15) 0.6625(5) 0.113(3) Uani 0.0335(12) 1 d D U P O 3
I6 I 0.6209(6) 0.7720(14) 0.7090(5) 0.122(5) Uani 0.0335(12) 1 d D U P O 3

loop_
_atom_site_aniso_label
_atom_site_aniso_U_11
_atom_site_aniso_U_22
_atom_site_aniso_U_33
_atom_site_aniso_U_23
_atom_site_aniso_U_13
_atom_site_aniso_U_12
Cr1 0.0255(3) 0.0236(4) 0.0342(4) 0.0045(3) 0.0116(3) 0.0012(3)
Cr2 0.0287(3) 0.0248(4) 0.0371(4) 0.0007(3) 0.0158(3) -0.0022(3)
Cr3 0.0319(4) 0.0238(4) 0.0394(4) -0.0010(3) 0.0160(3) -0.0038(3)
Cr4 0.0339(4) 0.0206(4) 0.0349(4) 0.0003(3) 0.0130(3) -0.0017(3)
Cr5 0.0415(4) 0.0196(4) 0.0433(4) 0.0005(3) 0.0213(3) 0.0046(3)
Cr6 0.0365(4) 0.0242(4) 0.0490(5) 0.0041(3) 0.0218(3) 0.0066(3)
Cr7 0.0285(4) 0.0248(4) 0.0504(5) 0.0050(3) 0.0170(3) 0.0037(3)
Cr8 0.0269(3) 0.0207(4) 0.0341(4) 0.0033(3) 0.0133(3) 0.0015(3)
F1 0.0279(12) 0.0244(14) 0.0367(14) 0.0043(10) 0.0125(10) -0.0009(10)
F2 0.0363(13) 0.0251(14) 0.0341(14) 0.0002(10) 0.0156(10) -0.0009(10)
F3 0.0310(12) 0.0221(13) 0.0369(14) -0.0045(10) 0.0157(10) -0.0031(10)
F4 0.0357(13) 0.0253(14) 0.0304(13) 0.0014(10) 0.0132(10) 0.0014(10)
F5 0.0369(13) 0.0205(13) 0.0338(14) -0.0030(10) 0.0169(10) 0.0025(10)
F6 0.0323(13) 0.0234(14) 0.0394(15) 0.0019(11) 0.0148(10) 0.0021(10)
F7 0.0344(13) 0.0227(14) 0.0375(14) 0.0051(10) 0.0150(10) 0.0052(10)
F8 0.0324(13) 0.0194(13) 0.0395(14) -0.0022(10) 0.0147(10) -0.0014(10)
O1 0.044(2) 0.034(2) 0.060(2) 0.0117(16) 0.0302(16) 0.0133(15)
O2 0.051(2) 0.029(2) 0.061(2) -0.0009(16) 0.0356(17) 0.0008(15)
O3 0.0392(18) 0.056(2) 0.0358(19) 0.0091(16) 0.0059(14) -0.0146(16)
O4 0.0268(16) 0.045(2) 0.047(2) 0.0078(16) 0.0086(14) -0.0064(14)
O5 0.0383(18) 0.032(2) 0.062(2) -0.0024(16) 0.0290(16) -0.0055(15)
O6 0.0305(17) 0.036(2) 0.069(2) -0.0019(17) 0.0264(15) -0.0058(14)
O7 0.0485(19) 0.035(2) 0.0312(18) -0.0007(14) 0.0147(14) -0.0110(15)
O8 0.051(2) 0.0289(19) 0.0355(18) 0.0003(14) 0.0219(14) -0.0010(15)
O9 0.0423(19) 0.036(2) 0.064(2) 0.0074(17) 0.0289(17) -0.0025(16)
O10 0.052(2) 0.034(2) 0.052(2) 0.0154(16) 0.0257(16) 0.0004(16)
O11 0.0371(17) 0.033(2) 0.043(2) -0.0089(15) 0.0056(14) -0.0031(14)
O12 0.0392(18) 0.0324(19) 0.046(2) -0.0109(15) 0.0111(15) -0.0055(14)
O13 0.051(2) 0.0222(19) 0.062(2) 0.0052(16) 0.0251(17) 0.0001(15)
O14 0.072(3) 0.0209(19) 0.087(3) 0.0012(18) 0.051(2) 0.0047(17)
O15 0.0396(18) 0.044(2) 0.0281(17) 0.0022(14) 0.0086(13) 0.0007(15)
O16 0.0394(19) 0.051(2) 0.039(2) 0.0107(16) 0.0129(15) 0.0065(15)
O17 0.057(2) 0.035(2) 0.092(3) 0.0199(19) 0.046(2) 0.0205(18)
O18 0.050(2) 0.039(2) 0.117(4) 0.030(2) 0.048(2) 0.0215(18)
O19 0.068(3) 0.044(2) 0.050(2) -0.0181(18) 0.0311(19) -0.0170(18)
O20 0.090(3) 0.033(2) 0.048(2) -0.0108(16) 0.042(2) -0.007(2)
O21 0.072(3) 0.038(2) 0.100(3) 0.015(2) 0.065(2) 0.0163(19)
O22 0.046(2) 0.041(2) 0.093(3) 0.016(2) 0.043(2) 0.0126(17)
O23 0.0417(19) 0.038(2) 0.058(2) 0.0097(17) -0.0004(16) -0.0040(16)
O24 0.0424(19) 0.030(2) 0.066(2) -0.0096(18) -0.0022(17) 0.0077(15)
O25 0.0365(19) 0.031(2) 0.111(3) 0.011(2) 0.035(2) -0.0006(15)
O26 0.0351(18) 0.0275(18) 0.064(2) 0.0086(16) 0.0226(15) 0.0011(14)
O27 0.049(2) 0.047(2) 0.041(2) 0.0113(16) 0.0261(15) 0.0160(16)
O28 0.0387(18) 0.044(2) 0.0337(18) 0.0023(15) 0.0156(14) 0.0114(15)
O29 0.0330(17) 0.0271(18) 0.051(2) 0.0121(15) 0.0182(14) 0.0040(13)
O30 0.0367(17) 0.0327(19) 0.048(2) 0.0158(15) 0.0213(14) 0.0085(14)
O31 0.0305(16) 0.0302(18) 0.0384(18) -0.0068(14) 0.0097(13) -0.0042(13)
O32 0.0356(17) 0.0269(18) 0.0346(17) -0.0043(13) 0.0146(13) -0.0040(13)
C1 0.036(3) 0.033(3) 0.058(3) -0.001(2) 0.019(2) 0.006(2)
C2 0.115(4) 0.053(3) 0.147(5) -0.008(3) 0.087(4) 0.023(3)
C9 0.057(3) 0.084(5) 0.058(3) 0.024(3) 0.002(2) -0.033(3)
C18 0.036(2) 0.036(3) 0.049(3) -0.003(2) 0.022(2) -0.003(2)
C19 0.040(3) 0.048(4) 0.095(5) -0.001(3) 0.040(3) -0.003(2)
C20 0.033(3) 0.091(6) 0.128(7) -0.024(5) 0.022(4) -0.014(3)
C21 0.095(6) 0.101(7) 0.162(9) 0.025(6) 0.099(6) -0.001(5)
C22 0.054(4) 0.071(5) 0.157(8) -0.014(5) 0.062(4) 0.001(3)
C23 0.037(2) 0.038(3) 0.033(3) 0.001(2) 0.0172(19) -0.001(2)
C24 0.063(3) 0.058(3) 0.034(3) -0.001(2) 0.019(2) -0.012(2)
C31 0.044(3) 0.034(3) 0.047(3) 0.003(2) 0.022(2) -0.007(2)
C32 0.078(3) 0.066(3) 0.089(3) 0.030(2) 0.050(3) -0.006(2)
C39 0.039(3) 0.035(3) 0.036(3) -0.007(2) 0.012(2) -0.013(2)
C40 0.058(3) 0.059(4) 0.059(4) -0.022(3) 0.002(2) -0.012(2)
C47 0.050(3) 0.024(3) 0.046(3) 0.000(2) 0.013(2) 0.003(2)
C48 0.078(3) 0.019(3) 0.063(3) -0.010(2) 0.018(2) -0.006(2)
C55 0.040(3) 0.024(3) 0.031(3) 0.0046(19) 0.0049(19) 0.0022(19)
C56 0.071(3) 0.050(3) 0.057(2) -0.006(2) -0.001(2) -0.011(2)
C63 0.046(3) 0.033(3) 0.043(3) 0.000(2) 0.015(2) 0.016(2)
C64 0.072(3) 0.065(3) 0.110(4) 0.023(3) 0.050(3) 0.039(3)
C71 0.045(3) 0.035(3) 0.039(3) -0.004(2) 0.014(2) 0.012(2)
C72 0.095(4) 0.113(5) 0.055(3) -0.037(3) 0.019(3) 0.000(3)
C79 0.035(2) 0.040(3) 0.042(3) 0.001(2) 0.019(2) 0.004(2)
C80 0.083(4) 0.097(4) 0.108(4) 0.016(3) 0.074(3) 0.017(3)
C87 0.030(2) 0.046(3) 0.038(3) -0.006(2) 0.0109(19) 0.003(2)
C88 0.038(3) 0.080(4) 0.053(3) -0.017(3) -0.004(2) 0.001(2)
C95 0.035(3) 0.033(3) 0.049(3) 0.004(2) 0.015(2) 0.000(2)
C96 0.060(3) 0.058(3) 0.140(4) 0.005(3) 0.050(3) -0.020(2)
C97 0.083(4) 0.072(4) 0.165(5) 0.033(4) 0.037(4) -0.019(3)
C98 0.076(4) 0.067(4) 0.146(5) -0.023(3) 0.047(3) -0.024(3)
C99 0.067(3) 0.065(3) 0.134(5) -0.003(3) 0.060(3) -0.026(3)
C100 0.044(3) 0.031(3) 0.038(3) 0.008(2) 0.021(2) -0.001(2)
C101 0.073(4) 0.089(5) 0.041(3) -0.011(3) 0.017(3) 0.016(3)
C108 0.032(2) 0.020(2) 0.030(2) 0.0011(18) 0.0081(17) -0.0022(17)
C109 0.044(3) 0.031(3) 0.034(3) 0.006(2) 0.008(2) 0.005(2)
C110 0.101(5) 0.063(5) 0.048(4) -0.010(3) -0.008(4) 0.015(4)
C111 0.060(4) 0.048(4) 0.060(4) 0.018(3) 0.014(3) 0.026(3)
C112 0.079(4) 0.072(5) 0.065(4) 0.041(3) 0.033(3) 0.008(3)
C113 0.039(3) 0.013(2) 0.038(3) -0.0048(18) 0.0078(19) 0.0011(17)
C114 0.057(3) 0.032(3) 0.039(3) 0.003(2) 0.003(2) 0.000(2)
C115 0.122(6) 0.088(5) 0.034(3) 0.006(3) 0.024(4) 0.023(5)
C116 0.067(4) 0.082(5) 0.067(4) 0.022(4) -0.024(3) -0.024(4)
C117 0.083(4) 0.035(3) 0.053(4) 0.016(3) 0.008(3) 0.007(3)
C3 0.117(5) 0.060(3) 0.153(6) -0.008(3) 0.089(4) 0.023(3)
C5 0.123(5) 0.060(4) 0.151(6) -0.013(4) 0.080(4) 0.021(3)
C7 0.121(5) 0.054(3) 0.151(6) -0.005(3) 0.083(4) 0.024(3)
C10 0.075(3) 0.172(6) 0.073(3) 0.011(3) -0.016(3) -0.043(3)
C11 0.072(4) 0.175(6) 0.076(3) 0.013(4) -0.019(3) -0.036(3)
C12 0.078(4) 0.173(6) 0.069(3) 0.010(3) -0.019(3) -0.041(4)
C13 0.074(4) 0.170(6) 0.076(4) 0.006(4) -0.021(3) -0.051(4)
C25 0.145(7) 0.101(7) 0.060(5) -0.009(4) 0.058(5) 0.032(5)
C27 0.102(6) 0.085(5) 0.037(4) 0.017(3) 0.015(3) 0.006(4)
C29 0.110(6) 0.165(9) 0.048(4) -0.010(5) 0.004(4) -0.084(6)
C33 0.082(4) 0.068(4) 0.093(4) 0.029(3) 0.048(3) -0.005(3)
C35 0.083(4) 0.071(4) 0.090(4) 0.029(3) 0.049(3) -0.002(3)
C37 0.080(3) 0.069(4) 0.092(4) 0.030(3) 0.050(3) -0.006(3)
C41 0.072(12) 0.075(9) 0.096(13) -0.017(8) -0.008(10) -0.046(8)
C43 0.049(7) 0.084(12) 0.111(15) -0.038(9) -0.019(7) -0.007(8)
C45 0.103(12) 0.053(14) 0.053(10) -0.001(8) 0.011(8) 0.034(10)
C49 0.133(6) 0.019(5) 0.126(10) 0.001(6) 0.077(6) 0.016(5)
C51 0.086(7) 0.021(4) 0.092(5) -0.008(4) 0.035(5) -0.018(4)
C53 0.150(7) 0.044(6) 0.089(4) -0.010(5) -0.023(5) -0.039(7)
C57 0.068(3) 0.053(4) 0.063(3) -0.002(3) -0.004(3) -0.016(3)
C59 0.074(4) 0.049(3) 0.067(3) -0.010(3) 0.002(3) -0.015(3)
C61 0.078(4) 0.054(4) 0.054(3) -0.006(3) 0.000(3) 0.000(3)
C65 0.071(4) 0.074(4) 0.113(5) 0.024(4) 0.049(4) 0.036(3)
C67 0.078(4) 0.063(4) 0.112(5) 0.027(4) 0.046(4) 0.040(4)
C69 0.080(4) 0.069(4) 0.116(5) 0.016(4) 0.054(4) 0.038(4)
C74 0.100(4) 0.118(5) 0.057(3) -0.034(3) 0.020(3) -0.001(4)
C76 0.098(4) 0.115(5) 0.056(4) -0.038(3) 0.019(3) 0.001(3)
C78 0.096(4) 0.115(5) 0.057(3) -0.035(4) 0.016(3) -0.002(3)
C81 0.091(4) 0.106(4) 0.110(4) 0.012(4) 0.071(3) 0.016(3)
C83 0.086(4) 0.100(4) 0.112(4) 0.018(4) 0.074(3) 0.013(3)
C85 0.086(4) 0.100(4) 0.114(4) 0.017(4) 0.073(3) 0.021(3)
C89 0.084(9) 0.196(13) 0.100(10) -0.001(10) -0.009(6) -0.083(9)
C91 0.092(8) 0.191(16) 0.052(7) -0.059(8) 0.004(5) 0.002(8)
C93 0.114(11) 0.127(9) 0.094(11) -0.019(7) -0.061(8) 0.048(7)
C102 0.082(6) 0.208(13) 0.084(8) -0.059(8) 0.012(5) -0.043(7)
C104 0.210(15) 0.126(8) 0.047(5) 0.023(5) 0.043(7) 0.071(7)
C106 0.115(8) 0.109(8) 0.058(6) -0.027(5) 0.031(5) 0.031(6)
C4 0.119(5) 0.058(4) 0.149(6) -0.011(4) 0.087(4) 0.024(4)
C6 0.120(5) 0.056(4) 0.151(6) -0.009(4) 0.083(4) 0.021(4)
C8 0.118(5) 0.057(4) 0.151(6) -0.007(4) 0.085(4) 0.024(4)
C14 0.075(3) 0.172(6) 0.073(3) 0.010(3) -0.016(3) -0.043(3)
C15 0.071(4) 0.172(6) 0.076(3) 0.009(4) -0.021(3) -0.046(3)
C16 0.075(4) 0.174(6) 0.072(3) 0.014(3) -0.020(3) -0.038(3)
C17 0.082(4) 0.174(6) 0.072(3) 0.002(3) -0.017(3) -0.042(4)
C26 0.13(4) 0.06(3) 0.13(6) 0.03(4) 0.10(5) 0.01(3)
C28 0.064(18) 0.05(3) 0.06(5) -0.01(3) 0.02(2) -0.01(2)
C30 0.05(4) 0.058(7) 0.02(4) -0.001(13) 0.00(3) -0.009(11)
C34 0.084(3) 0.070(4) 0.092(4) 0.032(3) 0.049(3) -0.002(3)
C36 0.082(4) 0.073(4) 0.089(4) 0.030(3) 0.051(3) 0.000(3)
C38 0.084(3) 0.070(4) 0.098(4) 0.029(3) 0.045(3) -0.011(3)
C42 0.128(15) 0.191(17) 0.097(12) -0.029(11) 0.005(11) -0.127(12)
C44 0.055(9) 0.102(10) 0.061(8) -0.040(5) -0.020(6) 0.016(7)
C46 0.119(10) 0.053(11) 0.034(7) -0.013(6) -0.002(6) 0.031(8)
C50 0.085(6) 0.024(9) 0.077(10) -0.004(9) 0.021(7) 0.000(6)
C52 0.088(7) 0.064(14) 0.100(15) -0.001(11) 0.030(10) -0.021(8)
C54 0.096(12) 0.030(11) 0.061(4) -0.021(5) 0.009(5) -0.030(9)
C58 0.069(3) 0.053(4) 0.063(4) -0.003(3) -0.004(3) -0.015(3)
C60 0.074(4) 0.049(3) 0.065(3) -0.010(3) 0.001(4) -0.014(3)
C62 0.077(4) 0.053(4) 0.054(3) -0.006(3) 0.000(3) -0.002(3)
C66 0.071(4) 0.075(4) 0.112(5) 0.026(4) 0.048(4) 0.036(3)
C68 0.078(4) 0.064(4) 0.113(5) 0.027(4) 0.047(4) 0.039(3)
C70 0.081(4) 0.071(4) 0.115(5) 0.018(4) 0.057(4) 0.040(3)
C73 0.099(4) 0.118(5) 0.057(3) -0.032(3) 0.018(3) 0.000(3)
C75 0.099(4) 0.118(5) 0.057(3) -0.039(3) 0.022(3) 0.000(3)
C77 0.097(4) 0.114(5) 0.057(3) -0.036(3) 0.016(3) -0.003(3)
C82 0.088(4) 0.101(4) 0.110(4) 0.018(4) 0.074(3) 0.016(4)
C84 0.086(4) 0.101(4) 0.112(4) 0.016(4) 0.072(3) 0.016(4)
C86 0.087(4) 0.100(4) 0.111(5) 0.014(4) 0.074(4) 0.019(3)
C90 0.11(2) 0.093(7) 0.12(2) -0.064(10) -0.023(15) -0.022(11)
C92 0.11(2) 0.19(2) 0.040(11) -0.005(13) 0.001(10) -0.028(18)
C94 0.026(7) 0.16(2) 0.095(18) -0.018(15) -0.002(8) -0.001(10)
C103 0.089(10) 0.19(4) 0.036(18) 0.03(2) 0.028(13) 0.053(19)
C105 0.097(17) 0.18(3) 0.09(3) 0.04(3) 0.04(2) 0.02(2)
C107 0.12(3) 0.099(7) 0.07(3) -0.050(14) 0.02(2) 0.004(13)
I1 0.085(3) 0.115(4) 0.105(3) 0.021(2) 0.050(2) 0.025(2)
I2 0.231(6) 0.097(4) 0.120(4) 0.014(3) 0.020(4) 0.046(4)
I3 0.089(3) 0.091(4) 0.126(4) 0.003(3) 0.029(3) 0.006(3)
I4 0.133(4) 0.139(5) 0.148(5) -0.022(4) 0.066(3) -0.012(4)
I5 0.105(5) 0.115(5) 0.125(5) 0.001(5) 0.049(5) 0.009(5)
I6 0.106(8) 0.117(8) 0.128(8) -0.004(7) 0.024(7) 0.002(7)

loop_
_atom_type_symbol
_atom_type_description
_atom_type_scat_dispersion_real
_atom_type_scat_dispersion_imag
_atom_type_scat_source
C C 0.0033 0.0016 'International Tables Vol C Tables 4.2.6.8 and 6.1.1.4'
H H 0.0000 0.0000 'International Tables Vol C Tables 4.2.6.8 and 6.1.1.4'
Cr Cr 0.3209 0.6236 'International Tables Vol C Tables 4.2.6.8 and 6.1.1.4'
F F 0.0171 0.0103 'International Tables Vol C Tables 4.2.6.8 and 6.1.1.4'
I I -0.4742 1.8119 'International Tables Vol C Tables 4.2.6.8 and 6.1.1.4'
O O 0.0106 0.0060 'International Tables Vol C Tables 4.2.6.8 and 6.1.1.4'

loop_
_geom_angle_atom_site_label_1
_geom_angle_atom_site_label_2
_geom_angle_atom_site_label_3
_geom_angle
F1 Cr1 F8 88.91(11)
F1 Cr1 O1 93.88(13)
F1 Cr1 O3 90.60(12)
F1 Cr1 O30 177.99(13)
F1 Cr1 O32 85.00(11)
F8 Cr1 O1 176.50(13)
F8 Cr1 O3 91.06(14)
F8 Cr1 O30 90.55(12)
F8 Cr1 O32 90.61(12)
O1 Cr1 O3 91.02(16)
O1 Cr1 O30 86.74(14)
O1 Cr1 O32 87.54(14)
O3 Cr1 O32 175.26(14)
O30 Cr1 O3 87.47(14)
O30 Cr1 O32 96.95(14)
F1 Cr2 F2 89.05(11)
F1 Cr2 O2 91.85(13)
F1 Cr2 O4 91.13(12)
F1 Cr2 O5 177.98(13)
F1 Cr2 O7 90.52(12)
F2 Cr2 O2 178.17(13)
F2 Cr2 O4 89.87(13)
F2 Cr2 O5 92.21(13)
F2 Cr2 O7 90.82(12)
O2 Cr2 O4 91.71(15)
O5 Cr2 O2 86.94(14)
O5 Cr2 O4 87.28(14)
O7 Cr2 O2 87.57(15)
O7 Cr2 O4 178.22(15)
O7 Cr2 O5 91.05(14)
F2 Cr3 O6 89.92(13)
F2 Cr3 O8 92.28(12)
F2 Cr3 O9 176.88(13)
F2 Cr3 O11 90.22(13)
F3 Cr3 F2 89.82(11)
F3 Cr3 O6 179.67(15)
F3 Cr3 O8 89.06(12)
F3 Cr3 O9 93.29(13)
F3 Cr3 O11 91.55(12)
O6 Cr3 O8 91.16(15)
O6 Cr3 O9 86.96(15)
O9 Cr3 O8 87.67(15)
O11 Cr3 O6 88.24(15)
O11 Cr3 O8 177.43(15)
O11 Cr3 O9 89.80(15)
F3 Cr4 F4 89.89(11)
F3 Cr4 O10 91.92(13)
F3 Cr4 O12 91.12(12)
F3 Cr4 O13 177.38(13)
F3 Cr4 O15 87.43(12)
F4 Cr4 O10 177.85(13)
F4 Cr4 O12 90.21(13)
F4 Cr4 O13 91.76(14)
F4 Cr4 O15 90.36(13)
O10 Cr4 O12 90.90(15)
O13 Cr4 O10 86.47(16)
O13 Cr4 O12 86.84(14)
O13 Cr4 O15 94.59(14)
O15 Cr4 O10 88.58(15)
O15 Cr4 O12 178.44(15)
F4 Cr5 O14 90.54(14)
F4 Cr5 O16 90.55(13)
F4 Cr5 O17 175.49(14)
F4 Cr5 O19 89.80(14)
F5 Cr5 F4 91.91(11)
F5 Cr5 O14 176.57(14)
F5 Cr5 O16 87.36(13)
F5 Cr5 O17 92.40(14)
F5 Cr5 O19 90.46(13)
O14 Cr5 O16 95.01(16)
O14 Cr5 O19 87.15(17)
O16 Cr5 O19 177.81(16)
O17 Cr5 O14 85.20(17)
O17 Cr5 O16 88.33(17)
O17 Cr5 O19 91.48(18)
F5 Cr6 F6 90.36(11)
F5 Cr6 O18 92.96(15)
F5 Cr6 O20 90.67(14)
F5 Cr6 O21 178.35(14)
F5 Cr6 O23 90.72(14)
F6 Cr6 O18 176.61(15)
F6 Cr6 O20 89.67(14)
F6 Cr6 O21 90.75(14)
F6 Cr6 O23 92.21(13)
O18 Cr6 O20 90.97(19)
O18 Cr6 O21 85.95(17)
O18 Cr6 O23 87.08(18)
O20 Cr6 O21 88.11(18)
O23 Cr6 O20 177.66(17)
O23 Cr6 O21 90.47(19)
F6 Cr7 O22 92.15(14)
F6 Cr7 O24 91.72(13)
F6 Cr7 O25 178.41(14)
F6 Cr7 O27 89.41(13)
F7 Cr7 F6 88.98(11)
F7 Cr7 O22 178.36(14)
F7 Cr7 O24 90.57(14)
F7 Cr7 O25 91.91(14)
F7 Cr7 O27 90.49(12)
O22 Cr7 O24 90.56(17)
O22 Cr7 O27 88.35(16)
O25 Cr7 O22 86.97(17)
O25 Cr7 O24 86.96(17)
O25 Cr7 O27 91.90(17)
O27 Cr7 O24 178.47(17)
F7 Cr8 F8 90.84(11)
F7 Cr8 O26 92.81(12)
F7 Cr8 O28 90.24(12)
F7 Cr8 O29 177.27(13)
F7 Cr8 O31 85.01(12)
F8 Cr8 O26 175.68(13)
F8 Cr8 O28 90.08(13)
F8 Cr8 O29 89.92(12)
F8 Cr8 O31 90.23(12)
O26 Cr8 O28 92.22(15)
O26 Cr8 O29 86.54(13)
O26 Cr8 O31 87.80(14)
O29 Cr8 O28 87.13(14)
O31 Cr8 O28 175.25(13)
O31 Cr8 O29 97.61(14)
Cr2 F1 Cr1 123.75(12)
Cr3 F2 Cr2 123.50(14)
Cr3 F3 Cr4 124.09(12)
Cr5 F4 Cr4 124.15(12)
Cr6 F5 Cr5 124.27(13)
Cr7 F6 Cr6 124.38(13)
Cr7 F7 Cr8 125.21(14)
Cr8 F8 Cr1 124.64(12)
C1 O1 Cr1 133.4(3)
C1 O2 Cr2 130.9(3)
C9 O3 Cr1 128.8(4)
C9 O4 Cr2 135.1(3)
C18 O5 Cr2 133.6(3)
C18 O6 Cr3 129.2(3)
C23 O7 Cr2 128.8(3)
C23 O8 Cr3 135.3(3)
C31 O9 Cr3 134.7(3)
C31 O10 Cr4 131.4(3)
C39 O11 Cr3 130.6(3)
C39 O12 Cr4 136.1(3)
C47 O13 Cr4 133.9(3)
C47 O14 Cr5 134.6(3)
C55 O15 Cr4 132.5(3)
C55 O16 Cr5 133.8(3)
C63 O17 Cr5 135.5(3)
C63 O18 Cr6 133.6(3)
C71 O19 Cr5 133.7(3)
C71 O20 Cr6 134.8(3)
C79 O21 Cr6 134.9(3)
C79 O22 Cr7 134.7(3)
C87 O23 Cr6 135.9(3)
C87 O24 Cr7 133.3(3)
C95 O25 Cr7 134.0(3)
C95 O26 Cr8 135.4(3)
C100 O27 Cr7 135.0(3)
C100 O28 Cr8 132.7(3)
C108 O29 Cr8 134.1(3)
C108 O30 Cr1 132.9(3)
C113 O31 Cr8 131.3(3)
C113 O32 Cr1 130.9(3)
O1 C1 C2 116.5(5)
O2 C1 O1 126.0(4)
O2 C1 C2 117.4(5)
C1 C2 C5 105.6(6)
C1 C2 C7 112.0(6)
C1 C2 C4 111.2(9)
C1 C2 C6 112.7(9)
C1 C2 C8 103.3(9)
C3 C2 C1 109.6(5)
C3 C2 C5 109.9(3)
C3 C2 C7 109.9(3)
C5 C2 C7 109.8(3)
C4 C2 C8 109.8(4)
C6 C2 C4 109.8(4)
C6 C2 C8 109.8(4)
O3 C9 C10 120.3(6)
O3 C9 C14 113.1(6)
O4 C9 O3 127.2(5)
O4 C9 C10 111.7(6)
O4 C9 C14 119.6(6)
O5 C18 O6 126.1(5)
O5 C18 C19 118.4(5)
O6 C18 C19 115.5(4)
C20 C19 C18 107.0(5)
C20 C19 C21 109.2(6)
C20 C19 C22 111.3(6)
C21 C19 C18 108.0(5)
C21 C19 C22 110.7(6)
C22 C19 C18 110.5(5)
O7 C23 C24 117.1(4)
O8 C23 O7 124.9(4)
O8 C23 C24 117.9(4)
C23 C24 C25 105.4(4)
C23 C24 C26 115(2)
C27 C24 C23 111.7(4)
C27 C24 C25 110.1(3)
C29 C24 C23 109.3(4)
C29 C24 C25 110.1(3)
C29 C24 C27 110.1(3)
C28 C24 C23 102(2)
C28 C24 C26 110.1(3)
C28 C24 C30 110.1(3)
C30 C24 C23 109(2)
C30 C24 C26 110.1(3)
O9 C31 C32 115.2(4)
O10 C31 O9 125.8(4)
O10 C31 C32 119.1(4)
C31 C32 C37 108.6(9)
C31 C32 C36 107.9(5)
C33 C32 C31 106.9(10)
C33 C32 C37 110.1(3)
C35 C32 C31 110.8(10)
C35 C32 C33 110.2(3)
C35 C32 C37 110.1(3)
C34 C32 C31 110.9(5)
C34 C32 C36 110.2(3)
C38 C32 C31 107.2(5)
C38 C32 C34 110.4(3)
C38 C32 C36 110.2(3)
O11 C39 C40 117.7(4)
O12 C39 O11 125.7(4)
O12 C39 C40 116.5(4)
C39 C40 C41 103.2(9)
C43 C40 C39 116.1(10)
C43 C40 C41 109.6(3)
C43 C40 C45 109.7(3)
C45 C40 C39 108.6(12)
C45 C40 C41 109.5(3)
C42 C40 C39 109.0(9)
C42 C40 C44 109.6(3)
C42 C40 C46 109.6(3)
C44 C40 C39 107.8(7)
C46 C40 C39 111.2(8)
C46 C40 C44 109.5(3)
O13 C47 C48 117.7(5)
O14 C47 O13 124.8(4)
O14 C47 C48 117.5(5)
C47 C48 C51 109.6(5)
C47 C48 C50 110.5(8)
C47 C48 C54 99.4(7)
C49 C48 C47 111.2(5)
C49 C48 C51 109.8(3)
C53 C48 C47 106.0(5)
C53 C48 C49 110.3(3)
C53 C48 C51 109.8(3)
C50 C48 C54 109.7(3)
C52 C48 C47 116.7(9)
C52 C48 C50 110.1(3)
C52 C48 C54 109.9(3)
O15 C55 C56 117.2(4)
O16 C55 O15 126.0(4)
O16 C55 C56 116.7(4)
C55 C56 C57 108.4(6)
C55 C56 C59 105.7(5)
C55 C56 C61 110.7(6)
C55 C56 C58 113.8(7)
C55 C56 C60 101.5(7)
C55 C56 C62 109.3(8)
C57 C56 C61 110.6(3)
C59 C56 C57 110.6(3)
C59 C56 C61 110.6(3)
C58 C56 C60 110.7(3)
C58 C56 C62 110.6(3)
C62 C56 C60 110.6(3)
O17 C63 O18 126.1(4)
O17 C63 C64 117.1(5)
O18 C63 C64 116.8(5)
C63 C64 C67 107.0(7)
C63 C64 C69 105.0(6)
C63 C64 C66 105.7(6)
C63 C64 C70 106.5(6)
C65 C64 C63 113.3(7)
C65 C64 C67 110.4(3)
C65 C64 C69 110.5(3)
C67 C64 C69 110.4(3)
C66 C64 C70 110.3(3)
C68 C64 C63 113.1(6)
C68 C64 C66 110.6(3)
C68 C64 C70 110.5(3)
O19 C71 O20 126.2(4)
O19 C71 C72 117.9(5)
O20 C71 C72 115.9(5)
C71 C72 C76 98.0(7)
C71 C72 C78 110.0(8)
C71 C72 C73 107.4(6)
C71 C72 C75 109.6(6)
C74 C72 C71 121.1(8)
C74 C72 C76 108.9(4)
C74 C72 C78 109.4(4)
C78 C72 C76 108.4(4)
C75 C72 C73 108.0(4)
C77 C72 C71 113.2(6)
C77 C72 C73 108.6(4)
C77 C72 C75 109.9(4)
O21 C79 O22 125.4(5)
O21 C79 C80 117.8(4)
O22 C79 C80 116.9(5)
C79 C80 C81 104.6(6)
C79 C80 C83 112.0(6)
C79 C80 C84 101.1(9)
C79 C80 C86 111.2(8)
C83 C80 C81 109.0(3)
C85 C80 C79 112.4(5)
C85 C80 C81 109.3(3)
C85 C80 C83 109.5(3)
C82 C80 C79 116.5(8)
C82 C80 C84 109.2(4)
C82 C80 C86 109.3(4)
C86 C80 C84 109.1(3)
O23 C87 O24 124.6(4)
O23 C87 C88 117.5(4)
O24 C87 C88 117.9(4)
C89 C88 C87 108.8(6)
C89 C88 C91 109.8(3)
C89 C88 C93 109.8(3)
C91 C88 C87 108.1(5)
C91 C88 C93 109.6(3)
C93 C88 C87 110.6(5)
C90 C88 C87 111.2(9)
C90 C88 C92 109.9(3)
C92 C88 C87 111.7(9)
C94 C88 C87 104.2(8)
C94 C88 C90 109.8(3)
C94 C88 C92 109.8(3)
O25 C95 C96 117.1(5)
O26 C95 O25 124.9(5)
O26 C95 C96 117.9(5)
C95 C96 C98 103.9(6)
C95 C96 C99 111.5(6)
C97 C96 C95 111.0(6)
C97 C96 C98 106.1(7)
C97 C96 C99 114.8(7)
C99 C96 C98 108.8(6)
O27 C100 C101 118.0(4)
O28 C100 O27 125.9(4)
O28 C100 C101 116.1(4)
C100 C101 C102 107.3(5)
C104 C101 C100 109.5(5)
C104 C101 C102 109.1(3)
C106 C101 C100 112.3(5)
C106 C101 C102 109.3(3)
C106 C101 C104 109.4(3)
C103 C101 C100 118.9(13)
C103 C101 C105 109.4(4)
C103 C101 C107 109.4(4)
C105 C101 C100 99.8(13)
C107 C101 C100 109.4(14)
C107 C101 C105 109.3(4)
O29 C108 C109 117.5(4)
O30 C108 O29 125.5(4)
O30 C108 C109 117.0(4)
C110 C109 C108 104.6(4)
C110 C109 C112 110.4(5)
C111 C109 C108 110.7(4)
C111 C109 C110 109.6(5)
C111 C109 C112 110.1(5)
C112 C109 C108 111.3(4)
O31 C113 C114 118.0(4)
O32 C113 O31 123.9(4)
O32 C113 C114 118.0(5)
C113 C114 C115 111.4(5)
C113 C114 C116 111.7(5)
C113 C114 C117 104.1(4)
C115 C114 C117 108.8(5)
C116 C114 C115 110.5(6)
C116 C114 C117 110.1(5)
C11 C10 C9 105.5(9)
C11 C10 C12 112.1(5)
C11 C10 C13 112.3(5)
C12 C10 C9 110.9(9)
C13 C10 C9 103.3(9)
C13 C10 C12 112.1(5)
C9 C14 C16 108.7(9)
C15 C14 C9 115.7(9)
C15 C14 C16 107.3(5)
C15 C14 C17 107.6(6)
C17 C14 C9 109.9(9)
C17 C14 C16 107.3(6)

loop_
_geom_bond_atom_site_label_1
_geom_bond_atom_site_label_2
_geom_bond_distance
Cr1 F1 1.911(2)
Cr1 F8 1.920(3)
Cr1 O1 1.951(3)
Cr1 O3 1.957(3)
Cr1 O30 1.953(3)
Cr1 O32 1.957(3)
Cr2 F1 1.899(3)
Cr2 F2 1.911(3)
Cr2 O2 1.957(3)
Cr2 O4 1.959(3)
Cr2 O5 1.952(3)
Cr2 O7 1.949(3)
Cr3 F2 1.909(3)
Cr3 F3 1.906(2)
Cr3 O6 1.951(3)
Cr3 O8 1.967(3)
Cr3 O9 1.957(3)
Cr3 O11 1.948(3)
Cr4 F3 1.912(2)
Cr4 F4 1.922(3)
Cr4 O10 1.954(4)
Cr4 O12 1.962(3)
Cr4 O13 1.945(3)
Cr4 O15 1.953(3)
Cr5 F4 1.917(3)
Cr5 F5 1.916(2)
Cr5 O14 1.942(4)
Cr5 O16 1.948(4)
Cr5 O17 1.941(4)
Cr5 O19 1.955(4)
Cr6 F5 1.908(3)
Cr6 F6 1.911(2)
Cr6 O18 1.947(4)
Cr6 O20 1.951(4)
Cr6 O21 1.952(4)
Cr6 O23 1.950(4)
Cr7 F6 1.906(3)
Cr7 F7 1.898(3)
Cr7 O22 1.952(4)
Cr7 O24 1.962(3)
Cr7 O25 1.952(4)
Cr7 O27 1.954(3)
Cr8 F7 1.913(2)
Cr8 F8 1.919(3)
Cr8 O26 1.940(3)
Cr8 O28 1.957(3)
Cr8 O29 1.954(3)
Cr8 O31 1.954(3)
O1 C1 1.256(6)
O2 C1 1.251(6)
O3 C9 1.256(7)
O4 C9 1.235(7)
O5 C18 1.250(6)
O6 C18 1.250(6)
O7 C23 1.259(6)
O8 C23 1.255(6)
O9 C31 1.261(6)
O10 C31 1.245(6)
O11 C39 1.256(6)
O12 C39 1.252(6)
O13 C47 1.246(6)
O14 C47 1.245(6)
O15 C55 1.243(6)
O16 C55 1.241(6)
O17 C63 1.232(6)
O18 C63 1.236(6)
O19 C71 1.239(6)
O20 C71 1.245(6)
O21 C79 1.229(6)
O22 C79 1.238(6)
O23 C87 1.246(6)
O24 C87 1.254(6)
O25 C95 1.259(6)
O26 C95 1.245(6)
O27 C100 1.260(5)
O28 C100 1.252(6)
O29 C108 1.252(5)
O30 C108 1.247(5)
O31 C113 1.263(6)
O32 C113 1.252(5)
C1 C2 1.525(4)
C2 C3 1.524(4)
C2 C5 1.526(4)
C2 C7 1.525(4)
C2 C4 1.525(4)
C2 C6 1.525(5)
C2 C8 1.525(5)
C9 C10 1.556(9)
C9 C14 1.504(8)
C18 C19 1.529(7)
C19 C20 1.521(9)
C19 C21 1.523(10)
C19 C22 1.525(9)
C23 C24 1.517(3)
C24 C25 1.517(3)
C24 C27 1.517(3)
C24 C29 1.516(3)
C24 C26 1.517(4)
C24 C28 1.517(4)
C24 C30 1.517(4)
C31 C32 1.526(4)
C32 C33 1.527(4)
C32 C35 1.526(4)
C32 C37 1.527(4)
C32 C34 1.526(4)
C32 C36 1.527(4)
C32 C38 1.526(4)
C39 C40 1.520(4)
C40 C41 1.520(4)
C40 C43 1.519(4)
C40 C45 1.520(4)
C40 C42 1.519(4)
C40 C44 1.520(4)
C40 C46 1.519(4)
C47 C48 1.523(4)
C48 C49 1.522(4)
C48 C51 1.524(4)
C48 C53 1.521(4)
C48 C50 1.523(4)
C48 C52 1.522(4)
C48 C54 1.523(4)
C55 C56 1.534(3)
C56 C57 1.535(4)
C56 C59 1.535(4)
C56 C61 1.535(4)
C56 C58 1.534(4)
C56 C60 1.535(4)
C56 C62 1.535(4)
C63 C64 1.529(4)
C64 C65 1.528(4)
C64 C67 1.529(4)
C64 C69 1.529(4)
C64 C66 1.529(4)
C64 C68 1.528(4)
C64 C70 1.529(4)
C71 C72 1.517(4)
C72 C74 1.515(5)
C72 C76 1.521(5)
C72 C78 1.518(5)
C72 C73 1.522(5)
C72 C75 1.517(5)
C72 C77 1.515(5)
C79 C80 1.513(4)
C80 C81 1.514(4)
C80 C83 1.513(4)
C80 C85 1.511(4)
C80 C82 1.512(4)
C80 C84 1.514(4)
C80 C86 1.513(4)
C87 C88 1.512(4)
C88 C89 1.511(4)
C88 C91 1.511(4)
C88 C93 1.511(4)
C88 C90 1.511(4)
C88 C92 1.511(4)
C88 C94 1.511(4)
C95 C96 1.510(8)
C96 C97 1.484(10)
C96 C98 1.587(11)
C96 C99 1.512(10)
C100 C101 1.521(4)
C101 C102 1.522(4)
C101 C104 1.521(4)
C101 C106 1.521(4)
C101 C103 1.520(4)
C101 C105 1.521(4)
C101 C107 1.521(4)
C108 C109 1.530(6)
C109 C110 1.519(7)
C109 C111 1.515(7)
C109 C112 1.523(8)
C113 C114 1.516(6)
C114 C115 1.529(9)
C114 C116 1.517(8)
C114 C117 1.536(7)
C10 C11 1.556(9)
C10 C12 1.556(9)
C10 C13 1.556(9)
C14 C15 1.504(8)
C14 C16 1.504(8)
C14 C17 1.504(8)
I1 I2 2.589(6)
I3 I4 2.597(8)
I5 I6 2.566(16)
